data_7106516
loop_
_publ_author_name
'Hailong Wang'
'Kang Wang'
'Yongzhong Bian'
'Jianzhuang Jiang'
'Nagao Kobayashi'

_publ_section_title
;
 Mixed (phthalocyaninato)(porphyrinato) heterometal complexes with
 sandwich quadruple-decker molecular structure
;
_journal_name_full Chem.Commun.
_journal_page_first 6879
_journal_paper_doi 10.1039/c1cc11190f
_journal_volume 47
_journal_year 2011
_chemical_formula_sum 'C144 H78 Cd Cl16 Eu2 N28 O'
_chemical_formula_weight 3199.85
_chemical_name_systematic
;
?
;
_space_group_IT_number 14
_symmetry_cell_setting monoclinic
_symmetry_space_group_name_Hall '-P 2yn'
_symmetry_space_group_name_H-M 'P 1 21/n 1'
_atom_sites_solution_hydrogens geom
_atom_sites_solution_primary direct
_atom_sites_solution_secondary difmap
_audit_creation_method SHELXL-97
_cell_angle_alpha 90.00
_cell_angle_beta 103.5440(10)
_cell_angle_gamma 90.00
_cell_formula_units_Z 4
_cell_length_a 15.20600(10)
_cell_length_b 29.7187(2)
_cell_length_c 28.7031(3)
_cell_measurement_reflns_used 16396
_cell_measurement_temperature 100(2)
_cell_measurement_theta_max 30.46
_cell_measurement_theta_min 1.58
_cell_volume 12610.29(19)
_computing_structure_refinement 'SHELXL-97 (Sheldrick, 1997)'
_computing_structure_solution 'SHELXS-97 (Sheldrick, 1990)'
_diffrn_ambient_temperature 100(2)
_diffrn_detector_area_resol_mean 0
_diffrn_measured_fraction_theta_full 0.980
_diffrn_measured_fraction_theta_max 0.980
_diffrn_measurement_device_type 'Xcalibur, Eos, Gemini'
_diffrn_measurement_method '\w scans'
_diffrn_radiation_monochromator graphite
_diffrn_radiation_source 'fine-focus sealed tube'
_diffrn_radiation_type CuK\a
_diffrn_radiation_wavelength 1.54184
_diffrn_reflns_av_R_equivalents 0.0368
_diffrn_reflns_av_sigmaI/netI 0.0551
_diffrn_reflns_limit_h_max 17
_diffrn_reflns_limit_h_min -11
_diffrn_reflns_limit_k_max 33
_diffrn_reflns_limit_k_min -31
_diffrn_reflns_limit_l_max 26
_diffrn_reflns_limit_l_min -32
_diffrn_reflns_number 38354
_diffrn_reflns_theta_full 61.00
_diffrn_reflns_theta_max 61.00
_diffrn_reflns_theta_min 3.17
_diffrn_standards_interval_count 0
_diffrn_standards_interval_time 0
_diffrn_standards_number 0
_exptl_absorpt_coefficient_mu 12.037
_exptl_absorpt_correction_T_max 0.30
_exptl_absorpt_correction_T_min 0.172
_exptl_absorpt_correction_type multi-scan
_exptl_absorpt_process_details
;
CrysAlisPro, Oxford Diffraction Ltd.,
Version 1.171.34.40 (release 27-08-2010 CrysAlis171 .NET)
(compiled Aug 27 2010,11:50:40)
Empirical absorption correction using spherical harmonics,
implemented in SCALE3 ABSPACK scaling algorithm.
;
_exptl_crystal_colour black
_exptl_crystal_density_diffrn 1.684
_exptl_crystal_density_method 'not measured'
_exptl_crystal_description block
_exptl_crystal_F_000 6360
_exptl_crystal_size_max 0.2
_exptl_crystal_size_mid 0.15
_exptl_crystal_size_min 0.1
_refine_diff_density_max 2.063
_refine_diff_density_min -1.481
_refine_diff_density_rms 0.134
_refine_ls_extinction_method none
_refine_ls_goodness_of_fit_ref 0.977
_refine_ls_hydrogen_treatment constr
_refine_ls_matrix_type full
_refine_ls_number_parameters 1733
_refine_ls_number_reflns 18900
_refine_ls_number_restraints 0
_refine_ls_restrained_S_all 0.977
_refine_ls_R_factor_all 0.0740
_refine_ls_R_factor_gt 0.0586
_refine_ls_shift/su_max 0.001
_refine_ls_shift/su_mean 0.000
_refine_ls_structure_factor_coef Fsqd
_refine_ls_weighting_details 'calc w=1/[\s^2^(Fo^2^)+(0.0892P)^2^+95.3198P] where P=(Fo^2^+2Fc^2^)/3'
_refine_ls_weighting_scheme calc
_refine_ls_wR_factor_gt 0.1539
_refine_ls_wR_factor_ref 0.1658
_reflns_number_gt 15430
_reflns_number_total 18900
_reflns_threshold_expression >2sigma(I)
_cod_data_source_file c1cc11190f.txt
_cod_data_source_block 1
_cod_original_cell_volume 12610.28(18)
_cod_original_sg_symbol_H-M 'P 21/n'
_cod_database_code 7106516

loop_
_symmetry_equiv_pos_as_xyz
'x, y, z'
'-x+1/2, y+1/2, -z+1/2'
'-x, -y, -z'
'x-1/2, -y-1/2, z-1/2'

loop_
_atom_site_label
_atom_site_type_symbol
_atom_site_fract_x
_atom_site_fract_y
_atom_site_fract_z
_atom_site_U_iso_or_equiv
_atom_site_adp_type
_atom_site_occupancy
_atom_site_symmetry_multiplicity
_atom_site_calc_flag
_atom_site_refinement_flags
_atom_site_disorder_assembly
_atom_site_disorder_group
Cd1 Cd 0.67872(3) 0.672340(16) 0.648356(16) 0.01592(13) Uani 1 1 d . . .
Eu1 Eu 0.76831(3) 0.777066(14) 0.680362(15) 0.01524(12) Uani 1 1 d . . .
Eu2 Eu 0.59398(3) 0.571315(14) 0.610567(15) 0.01421(12) Uani 1 1 d . . .
Cl10 Cl 0.3413(2) 0.39748(11) 0.82156(12) 0.0713(8) Uani 1 1 d . . .
N15 N 0.5280(4) 0.6506(2) 0.5890(2) 0.0166(13) Uani 1 1 d . . .
Cl15 Cl 0.0881(2) 0.35832(11) 0.66893(11) 0.0659(8) Uani 1 1 d . . .
N21 N 0.6865(4) 0.51269(19) 0.5910(2) 0.0171(13) Uani 1 1 d . . .
N9 N 0.5315(4) 0.7690(2) 0.5983(2) 0.0215(14) Uani 1 1 d . . .
C53 C 0.8631(5) 0.7064(2) 0.6109(2) 0.0159(15) Uani 1 1 d . . .
C92 C 0.4851(5) 0.6369(3) 0.6798(3) 0.0224(17) Uani 1 1 d . . .
C16 C 0.9245(5) 0.7799(2) 0.7852(3) 0.0201(16) Uani 1 1 d . . .
C45 C 0.6004(5) 0.7603(2) 0.5776(3) 0.0193(16) Uani 1 1 d . . .
C61 C 0.8389(5) 0.6773(2) 0.7505(2) 0.0180(16) Uani 1 1 d . . .
C101 C 0.6630(5) 0.6431(2) 0.5331(3) 0.0179(16) Uani 1 1 d . . .
N11 N 0.9092(4) 0.6709(2) 0.7309(2) 0.0176(13) Uani 1 1 d . . .
C46 C 0.5968(5) 0.7716(2) 0.5285(3) 0.0216(17) Uani 1 1 d . . .
C93 C 0.4504(5) 0.6634(2) 0.6015(3) 0.0186(16) Uani 1 1 d . . .
N24 N 0.5415(4) 0.5524(2) 0.5278(2) 0.0200(14) Uani 1 1 d . . .
N10 N 0.8161(4) 0.7234(2) 0.5699(2) 0.0195(14) Uani 1 1 d . . .
N27 N 0.3850(4) 0.5765(2) 0.5164(2) 0.0235(14) Uani 1 1 d . . .
C108 C 0.7851(5) 0.6116(2) 0.5818(3) 0.0185(16) Uani 1 1 d . . .
N1 N 0.7592(4) 0.8365(2) 0.6213(2) 0.0199(14) Uani 1 1 d . . .
N8 N 0.6034(4) 0.7358(2) 0.6751(2) 0.0187(13) Uani 1 1 d . . .
N7 N 0.7577(4) 0.6974(2) 0.7294(2) 0.0186(13) Uani 1 1 d . . .
C68 C 0.7056(5) 0.6967(2) 0.7631(3) 0.0203(16) Uani 1 1 d . . .
N3 N 0.8397(4) 0.7933(2) 0.7623(2) 0.0179(13) Uani 1 1 d . . .
C100 C 0.5213(5) 0.6649(2) 0.5421(2) 0.0168(15) Uani 1 1 d . . .
C19 C 0.7911(5) 0.7986(2) 0.7970(3) 0.0186(16) Uani 1 1 d . . .
C1 C 0.6541(5) 0.8362(2) 0.7473(3) 0.0178(16) Uani 1 1 d . . .
C15 C 0.9973(5) 0.7741(2) 0.7633(3) 0.0191(16) Uani 1 1 d . . .
C20 C 0.7042(5) 0.8179(2) 0.7900(3) 0.0176(15) Uani 1 1 d . . .
C76 C 0.5347(5) 0.7578(2) 0.6435(3) 0.0200(16) Uani 1 1 d . . .
N20 N 0.5818(4) 0.6605(2) 0.5163(2) 0.0188(13) Uani 1 1 d . . .
C4 C 0.6142(5) 0.8612(3) 0.6731(3) 0.0235(17) Uani 1 1 d . . .
N5 N 0.6819(4) 0.7403(2) 0.5988(2) 0.0187(13) Uani 1 1 d . . .
N12 N 0.6221(4) 0.7128(2) 0.7579(2) 0.0207(14) Uani 1 1 d . . .
N4 N 0.6766(4) 0.8351(2) 0.7034(2) 0.0203(14) Uani 1 1 d . . .
N2 N 0.9220(4) 0.7967(2) 0.6804(2) 0.0215(14) Uani 1 1 d . . .
N16 N 0.6979(4) 0.62680(19) 0.5798(2) 0.0163(13) Uani 1 1 d . . .
N19 N 0.4289(4) 0.6573(2) 0.6435(2) 0.0211(14) Uani 1 1 d . . .
C60 C 0.9069(5) 0.6827(2) 0.6854(2) 0.0167(15) Uani 1 1 d . . .
N23 N 0.4396(4) 0.5500(2) 0.5982(2) 0.0199(14) Uani 1 1 d . . .
N22 N 0.5863(4) 0.5092(2) 0.6623(2) 0.0208(14) Uani 1 1 d . . .
C69 C 0.5760(5) 0.7315(3) 0.7174(3) 0.0210(17) Uani 1 1 d . . .
N6 N 0.8360(4) 0.7014(2) 0.6531(2) 0.0186(13) Uani 1 1 d . . .
C70 C 0.4873(5) 0.7512(3) 0.7134(3) 0.0227(17) Uani 1 1 d . . .
C133 C 0.4612(5) 0.5693(2) 0.5012(3) 0.0203(16) Uani 1 1 d . . .
N25 N 0.7373(4) 0.4776(2) 0.6691(2) 0.0210(14) Uani 1 1 d . . .
C77 C 0.8213(5) 0.5870(2) 0.6609(3) 0.0204(16) Uani 1 1 d . . .
N18 N 0.6837(4) 0.5841(2) 0.7442(2) 0.0219(14) Uani 1 1 d . . .
C84 C 0.7474(5) 0.5809(2) 0.7190(3) 0.0201(16) Uani 1 1 d . . .
C51 C 0.6796(5) 0.7574(2) 0.5195(3) 0.0214(16) Uani 1 1 d . . .
C2 C 0.5735(5) 0.8633(3) 0.7435(3) 0.0228(17) Uani 1 1 d . . .
H2 H 0.5435 0.8691 0.7684 0.027 Uiso 1 1 calc R . .
C75 C 0.4610(5) 0.7681(3) 0.6666(3) 0.0235(17) Uani 1 1 d . . .
C67 C 0.7560(5) 0.6756(3) 0.8072(3) 0.0224(17) Uani 1 1 d . . .
C59 C 0.9842(5) 0.6766(3) 0.6644(3) 0.0215(16) Uani 1 1 d . . .
C33 C 1.0863(5) 0.7593(3) 0.7948(3) 0.0236(17) Uani 1 1 d . . .
C8 C 0.7663(6) 0.8637(3) 0.5474(3) 0.0300(19) Uani 1 1 d . . .
H8 H 0.7882 0.8694 0.5195 0.036 Uiso 1 1 calc R . .
C9 C 0.8126(5) 0.8392(3) 0.5890(3) 0.0220(17) Uani 1 1 d . . .
N13 N 0.7402(4) 0.59497(19) 0.6719(2) 0.0172(13) Uani 1 1 d . . .
C117 C 0.6610(5) 0.4841(2) 0.6841(3) 0.0193(16) Uani 1 1 d . . .
C13 C 1.0760(5) 0.7829(3) 0.6961(3) 0.0238(17) Uani 1 1 d . . .
H13 H 1.1353 0.7740 0.7124 0.029 Uiso 1 1 calc R . .
N14 N 0.5706(4) 0.6193(2) 0.6815(2) 0.0196(13) Uani 1 1 d . . .
C18 C 0.8471(5) 0.7861(3) 0.8427(2) 0.0201(16) Uani 1 1 d . . .
H18 H 0.8297 0.7858 0.8725 0.024 Uiso 1 1 calc R . .
C52 C 0.7318(5) 0.7385(2) 0.5644(3) 0.0216(17) Uani 1 1 d . . .
C102 C 0.7297(5) 0.6373(2) 0.5049(3) 0.0201(16) Uani 1 1 d . . .
C17 C 0.9288(5) 0.7749(3) 0.8356(3) 0.0236(17) Uani 1 1 d . . .
H17 H 0.9799 0.7655 0.8594 0.028 Uiso 1 1 calc R . .
C39 C 0.6665(5) 0.8203(3) 0.8342(3) 0.0195(16) Uani 1 1 d . . .
C40 C 0.6225(5) 0.7833(3) 0.8477(3) 0.0253(18) Uani 1 1 d . . .
H40 H 0.6146 0.7567 0.8288 0.030 Uiso 1 1 calc R . .
C54 C 0.9558(5) 0.6916(2) 0.6172(2) 0.0195(16) Uani 1 1 d . . .
C10 C 0.9038(6) 0.8242(3) 0.5975(3) 0.0254(18) Uani 1 1 d . . .
C58 C 1.0709(5) 0.6596(3) 0.6814(3) 0.0258(18) Uani 1 1 d . . .
H58 H 1.0898 0.6486 0.7133 0.031 Uiso 1 1 calc R . .
C44 C 0.6778(5) 0.8586(3) 0.8618(3) 0.0235(17) Uani 1 1 d . . .
H44 H 0.7067 0.8842 0.8522 0.028 Uiso 1 1 calc R . .
C99 C 0.4338(5) 0.6876(3) 0.5244(3) 0.0218(17) Uani 1 1 d . . .
C95 C 0.3080(5) 0.7093(3) 0.5583(3) 0.0271(18) Uani 1 1 d . . .
H95 H 0.2789 0.7100 0.5842 0.033 Uiso 1 1 calc R . .
C85 C 0.6043(5) 0.6031(3) 0.7269(3) 0.0220(17) Uani 1 1 d . . .
C55 C 1.0138(5) 0.6901(3) 0.5861(3) 0.0287(19) Uani 1 1 d . . .
H55 H 0.9941 0.6995 0.5538 0.034 Uiso 1 1 calc R . .
C94 C 0.3910(5) 0.6875(2) 0.5621(3) 0.0204(16) Uani 1 1 d . . .
C12 C 1.0497(5) 0.7969(3) 0.6506(3) 0.0260(18) Uani 1 1 d . . .
H12 H 1.0874 0.8002 0.6287 0.031 Uiso 1 1 calc R . .
C107 C 0.8055(5) 0.6174(2) 0.5353(3) 0.0200(16) Uani 1 1 d . . .
C6 C 0.6830(6) 0.8610(3) 0.6020(3) 0.0241(17) Uani 1 1 d . . .
C3 C 0.5489(5) 0.8788(3) 0.6982(3) 0.0256(17) Uani 1 1 d . . .
H3 H 0.4987 0.8976 0.6852 0.031 Uiso 1 1 calc R . .
C83 C 0.8366(5) 0.5610(3) 0.7376(3) 0.0229(17) Uani 1 1 d . . .
C5 C 0.6131(5) 0.8720(3) 0.6247(3) 0.0250(17) Uani 1 1 d . . .
C78 C 0.8833(5) 0.5658(3) 0.7015(3) 0.0240(17) Uani 1 1 d . . .
N17 N 0.8424(4) 0.5939(2) 0.6190(2) 0.0194(13) Uani 1 1 d . . .
N28 N 0.6814(4) 0.5300(2) 0.5077(2) 0.0214(14) Uani 1 1 d . . .
N26 N 0.4348(4) 0.5168(2) 0.6750(2) 0.0242(15) Uani 1 1 d . . .
C63 C 0.9033(5) 0.6414(3) 0.8337(3) 0.0248(18) Uani 1 1 d . . .
H63 H 0.9600 0.6327 0.8281 0.030 Uiso 1 1 calc R . .
C86 C 0.5378(6) 0.6096(3) 0.7553(3) 0.0292(19) Uani 1 1 d . . .
C103 C 0.7264(6) 0.6463(3) 0.4570(3) 0.0256(18) Uani 1 1 d . . .
H10 H 0.6753 0.6601 0.4366 0.031 Uiso 1 1 calc R . .
C115 C 0.8297(5) 0.4808(3) 0.6101(3) 0.0229(17) Uani 1 1 d . . .
C109 C 0.7202(5) 0.5137(2) 0.5510(3) 0.0192(16) Uani 1 1 d . . .
C43 C 0.6472(5) 0.8602(3) 0.9037(3) 0.0248(18) Uani 1 1 d . . .
H43 H 0.6563 0.8863 0.9234 0.030 Uiso 1 1 calc R . .
C126 C 0.3010(5) 0.5465(3) 0.6171(3) 0.0299(19) Uani 1 1 d . . .
C11 C 0.9548(5) 0.8061(3) 0.6409(3) 0.0214(17) Uani 1 1 d . . .
C134 C 0.4674(6) 0.5777(3) 0.4523(3) 0.0259(18) Uani 1 1 d . . .
C72 C 0.3497(6) 0.7769(3) 0.7292(3) 0.036(2) Uani 1 1 d . . .
H72 H 0.3108 0.7806 0.7504 0.043 Uiso 1 1 calc R . .
C139 C 0.5530(5) 0.5629(2) 0.4494(3) 0.0219(17) Uani 1 1 d . . .
C123 C 0.5561(6) 0.4736(3) 0.7281(3) 0.0271(18) Uani 1 1 d . . .
C62 C 0.8398(5) 0.6640(3) 0.7990(3) 0.0199(16) Uani 1 1 d . . .
C104 C 0.8016(6) 0.6338(3) 0.4406(3) 0.034(2) Uani 1 1 d . . .
H10A H 0.8021 0.6396 0.4081 0.040 Uiso 1 1 calc R . .
C21 C 0.5383(6) 0.9006(3) 0.5970(3) 0.0316(19) Uani 1 1 d . . .
C82 C 0.8762(6) 0.5413(3) 0.7809(3) 0.032(2) Uani 1 1 d . . .
H82 H 0.8437 0.5379 0.8052 0.038 Uiso 1 1 calc R . .
C116 C 0.7481(5) 0.4907(2) 0.6261(3) 0.0169(15) Uani 1 1 d . . .
C7 C 0.6881(6) 0.8767(3) 0.5548(3) 0.0294(19) Uani 1 1 d . . .
H7 H 0.6431 0.8935 0.5332 0.035 Uiso 1 1 calc R . .
C98 C 0.3954(5) 0.7073(3) 0.4804(3) 0.0272(18) Uani 1 1 d . . .
H98 H 0.4238 0.7060 0.4543 0.033 Uiso 1 1 calc R . .
C132 C 0.3753(5) 0.5651(2) 0.5601(3) 0.0226(17) Uani 1 1 d . . .
C110 C 0.8122(5) 0.4952(2) 0.5621(3) 0.0204(16) Uani 1 1 d . . .
C79 C 0.9739(5) 0.5517(3) 0.7087(3) 0.0289(19) Uani 1 1 d . . .
H79 H 1.0069 0.5552 0.6846 0.035 Uiso 1 1 calc R . .
C140 C 0.5973(5) 0.5465(2) 0.4972(3) 0.0208(16) Uani 1 1 d . . .
C118 C 0.6443(6) 0.4623(2) 0.7262(3) 0.0238(17) Uani 1 1 d . . .
C66 C 0.7339(6) 0.6668(3) 0.8509(3) 0.0309(19) Uani 1 1 d . . .
H66 H 0.6777 0.6759 0.8570 0.037 Uiso 1 1 calc R . .
C34 C 1.1494(6) 0.7907(3) 0.8176(3) 0.033(2) Uani 1 1 d . . .
H34 H 1.1349 0.8218 0.8155 0.040 Uiso 1 1 calc R . .
C125 C 0.3980(5) 0.5372(2) 0.6336(3) 0.0243(18) Uani 1 1 d . . .
C105 C 0.8764(6) 0.6132(3) 0.4702(3) 0.035(2) Uani 1 1 d . . .
H10B H 0.9258 0.6043 0.4572 0.042 Uiso 1 1 calc R . .
C37 C 1.1919(6) 0.6994(3) 0.8260(3) 0.034(2) Uani 1 1 d . . .
H37 H 1.2061 0.6683 0.8294 0.041 Uiso 1 1 calc R . .
C64 C 0.8813(6) 0.6318(3) 0.8768(3) 0.0311(19) Uani 1 1 d . . .
H64 H 0.9240 0.6166 0.9012 0.037 Uiso 1 1 calc R . .
C73 C 0.3225(6) 0.7935(3) 0.6816(3) 0.037(2) Uani 1 1 d . . .
H73 H 0.2650 0.8075 0.6714 0.044 Uiso 1 1 calc R . .
C14 C 0.9967(5) 0.7838(3) 0.7155(3) 0.0213(16) Uani 1 1 d . . .
C96 C 0.2705(5) 0.7298(3) 0.5145(3) 0.032(2) Uani 1 1 d . . .
H96 H 0.2140 0.7448 0.5103 0.038 Uiso 1 1 calc R . .
C27 C 0.9532(5) 0.8307(3) 0.5585(3) 0.0264(18) Uani 1 1 d . . .
C38 C 1.1072(5) 0.7137(3) 0.7996(3) 0.0257(18) Uani 1 1 d . . .
H38 H 1.0635 0.6921 0.7848 0.031 Uiso 1 1 calc R . .
C131 C 0.2889(5) 0.5652(3) 0.5719(3) 0.0279(19) Uani 1 1 d . . .
C56 C 1.1009(5) 0.6744(3) 0.6040(3) 0.033(2) Uani 1 1 d . . .
H56 H 1.1424 0.6740 0.5838 0.039 Uiso 1 1 calc R . .
C106 C 0.8802(6) 0.6054(3) 0.5176(3) 0.0267(18) Uani 1 1 d . . .
H10C H 0.9322 0.5922 0.5379 0.032 Uiso 1 1 calc R . .
C74 C 0.3769(5) 0.7898(3) 0.6500(3) 0.0277(18) Uani 1 1 d . . .
H74 H 0.3589 0.8013 0.6183 0.033 Uiso 1 1 calc R . .
C57 C 1.1287(5) 0.6591(3) 0.6510(3) 0.032(2) Uani 1 1 d . . .
H57 H 1.1886 0.6482 0.6623 0.039 Uiso 1 1 calc R . .
C91 C 0.4643(5) 0.6309(3) 0.7261(3) 0.0268(18) Uani 1 1 d . . .
C119 C 0.6967(6) 0.4328(3) 0.7589(3) 0.032(2) Uani 1 1 d . . .
H11 H 0.7569 0.4254 0.7576 0.038 Uiso 1 1 calc R . .
Cl16 Cl 0.2547(2) 0.41048(13) 0.68498(13) 0.0802(9) Uani 1 1 d . . .
Cl14 Cl 0.1148(2) 0.43417(12) 0.73311(13) 0.0785(9) Uani 1 1 d . . .
Cl8 Cl 0.3919(3) 0.47808(13) 0.87718(16) 0.1002(12) Uani 1 1 d . . .
Cl9 Cl 0.2082(3) 0.44285(15) 0.86236(17) 0.1066(14) Uani 1 1 d . . .
C138 C 0.5835(6) 0.5682(3) 0.4076(3) 0.0260(18) Uani 1 1 d . . .
H13A H 0.6416 0.5580 0.4055 0.031 Uiso 1 1 calc R . .
C124 C 0.5209(5) 0.5023(2) 0.6868(3) 0.0213(17) Uani 1 1 d . . .
C41 C 0.5902(6) 0.7854(3) 0.8891(3) 0.0287(19) Uani 1 1 d . . .
H41 H 0.5589 0.7605 0.8983 0.034 Uiso 1 1 calc R . .
C49 C 0.6335(6) 0.7820(3) 0.4395(3) 0.035(2) Uani 1 1 d . . .
H49 H 0.6445 0.7857 0.4084 0.042 Uiso 1 1 calc R . .
C111 C 0.8777(5) 0.4928(3) 0.5354(3) 0.0277(18) Uani 1 1 d . . .
H11A H 0.8655 0.5024 0.5030 0.033 Uiso 1 1 calc R . .
C136 C 0.4394(6) 0.6030(3) 0.3723(3) 0.033(2) Uani 1 1 d . . .
H13B H 0.4007 0.6167 0.3452 0.039 Uiso 1 1 calc R . .
C42 C 0.6035(5) 0.8232(3) 0.9163(3) 0.0238(17) Uani 1 1 d . . .
C135 C 0.4093(6) 0.5977(3) 0.4129(3) 0.0288(19) Uani 1 1 d . . .
H13C H 0.3504 0.6073 0.4144 0.035 Uiso 1 1 calc R . .
C35 C 1.2349(6) 0.7762(3) 0.8439(3) 0.034(2) Uani 1 1 d . . .
H35 H 1.2785 0.7976 0.8594 0.041 Uiso 1 1 calc R . .
C48 C 0.5505(6) 0.7965(3) 0.4481(3) 0.034(2) Uani 1 1 d . . .
H48 H 0.5068 0.8100 0.4228 0.041 Uiso 1 1 calc R . .
C47 C 0.5313(6) 0.7915(3) 0.4926(3) 0.0276(18) Uani 1 1 d . . .
H47 H 0.4754 0.8014 0.4983 0.033 Uiso 1 1 calc R . .
C26 C 0.4594(6) 0.8809(3) 0.5713(3) 0.039(2) Uani 1 1 d . . .
H26 H 0.4522 0.8492 0.5726 0.047 Uiso 1 1 calc R . .
C81 C 0.9645(7) 0.5269(3) 0.7879(3) 0.040(2) Uani 1 1 d . . .
H81 H 0.9931 0.5127 0.8172 0.048 Uiso 1 1 calc R . .
C112 C 0.9619(6) 0.4756(3) 0.5584(3) 0.034(2) Uani 1 1 d . . .
H11B H 1.0080 0.4729 0.5412 0.040 Uiso 1 1 calc R . .
C50 C 0.6988(6) 0.7627(3) 0.4751(3) 0.0296(19) Uani 1 1 d . . .
H50 H 0.7551 0.7534 0.4694 0.036 Uiso 1 1 calc R . .
C137 C 0.5253(6) 0.5891(3) 0.3693(3) 0.031(2) Uani 1 1 d . . .
H13D H 0.5444 0.5940 0.3404 0.037 Uiso 1 1 calc R . .
C114 C 0.9138(5) 0.4638(3) 0.6322(3) 0.0247(17) Uani 1 1 d . . .
H11C H 0.9262 0.4535 0.6644 0.030 Uiso 1 1 calc R . .
C113 C 0.9794(5) 0.4623(3) 0.6060(3) 0.0302(19) Uani 1 1 d . . .
H11D H 1.0382 0.4518 0.6211 0.036 Uiso 1 1 calc R . .
C122 C 0.5159(6) 0.4548(3) 0.7626(3) 0.037(2) Uani 1 1 d . . .
H12A H 0.4555 0.4619 0.7637 0.044 Uiso 1 1 calc R . .
C97 C 0.3130(6) 0.7288(3) 0.4768(3) 0.034(2) Uani 1 1 d . . .
H97 H 0.2851 0.7434 0.4476 0.041 Uiso 1 1 calc R . .
C71 C 0.4317(5) 0.7557(3) 0.7450(3) 0.0302(19) Uani 1 1 d . . .
H71 H 0.4495 0.7443 0.7767 0.036 Uiso 1 1 calc R . .
C90 C 0.3887(6) 0.6429(4) 0.7431(3) 0.046(3) Uani 1 1 d . . .
H90 H 0.3380 0.6576 0.7232 0.056 Uiso 1 1 calc R . .
C65 C 0.7982(6) 0.6441(3) 0.8851(3) 0.035(2) Uani 1 1 d . . .
H65 H 0.7851 0.6368 0.9149 0.042 Uiso 1 1 calc R . .
C32 C 0.9528(6) 0.7965(3) 0.5256(3) 0.033(2) Uani 1 1 d . . .
H32 H 0.9174 0.7703 0.5262 0.039 Uiso 1 1 calc R . .
C36 C 1.2546(6) 0.7316(3) 0.8469(3) 0.037(2) Uani 1 1 d . . .
C80 C 1.0124(6) 0.5328(3) 0.7524(3) 0.041(2) Uani 1 1 d . . .
H80 H 1.0738 0.5234 0.7586 0.049 Uiso 1 1 calc R . .
C28 C 1.0027(7) 0.8691(3) 0.5559(3) 0.045(3) Uani 1 1 d . . .
H28 H 1.0019 0.8932 0.5776 0.054 Uiso 1 1 calc R . .
C127 C 0.2275(6) 0.5391(3) 0.6376(4) 0.045(2) Uani 1 1 d . . .
H12B H 0.2349 0.5257 0.6683 0.054 Uiso 1 1 calc R . .
C121 C 0.5677(7) 0.4256(3) 0.7950(3) 0.045(2) Uani 1 1 d . . .
H12C H 0.5424 0.4124 0.8190 0.053 Uiso 1 1 calc R . .
C31 C 1.0042(6) 0.8008(3) 0.4919(3) 0.036(2) Uani 1 1 d . . .
H31 H 1.0051 0.7771 0.4697 0.043 Uiso 1 1 calc R . .
C130 C 0.2040(6) 0.5785(3) 0.5460(4) 0.042(2) Uani 1 1 d . . .
H13E H 0.1964 0.5923 0.5154 0.051 Uiso 1 1 calc R . .
C30 C 1.0529(7) 0.8385(4) 0.4904(3) 0.042(2) Uani 1 1 d . . .
C87 C 0.5407(6) 0.6001(4) 0.8034(3) 0.049(3) Uani 1 1 d . . .
H87 H 0.5916 0.5860 0.8237 0.059 Uiso 1 1 calc R . .
C129 C 0.1309(7) 0.5713(4) 0.5661(4) 0.061(3) Uani 1 1 d . . .
H12D H 0.0720 0.5797 0.5488 0.073 Uiso 1 1 calc R . .
C23 C 0.4791(10) 0.9727(4) 0.5675(5) 0.079(4) Uani 1 1 d . . .
H23 H 0.4850 1.0044 0.5662 0.095 Uiso 1 1 calc R . .
C128 C 0.1427(7) 0.5523(4) 0.6106(5) 0.060(3) Uani 1 1 d . . .
H12E H 0.0913 0.5479 0.6236 0.072 Uiso 1 1 calc R . .
C89 C 0.3912(7) 0.6324(6) 0.7905(4) 0.077(5) Uani 1 1 d . . .
H89 H 0.3403 0.6392 0.8031 0.092 Uiso 1 1 calc R . .
C120 C 0.6571(7) 0.4147(3) 0.7933(3) 0.043(2) Uani 1 1 d . . .
H12F H 0.6908 0.3946 0.8164 0.052 Uiso 1 1 calc R . .
C88 C 0.4659(8) 0.6123(5) 0.8199(4) 0.074(4) Uani 1 1 d . . .
H88 H 0.4657 0.6066 0.8525 0.088 Uiso 1 1 calc R . .
C29 C 1.0538(8) 0.8727(4) 0.5218(4) 0.060(3) Uani 1 1 d . . .
H29 H 1.0890 0.8988 0.5205 0.072 Uiso 1 1 calc R . .
C22 C 0.5479(8) 0.9472(4) 0.5949(4) 0.062(3) Uani 1 1 d . . .
H22 H 0.6017 0.9613 0.6122 0.074 Uiso 1 1 calc R . .
C25 C 0.3917(8) 0.9064(4) 0.5440(4) 0.056(3) Uani 1 1 d . . .
H25 H 0.3377 0.8926 0.5264 0.067 Uiso 1 1 calc R . .
C24 C 0.4029(9) 0.9522(5) 0.5425(4) 0.066(3) Uani 1 1 d . . .
C142 C 0.3016(10) 0.4505(5) 0.8371(6) 0.087(4) Uani 1 1 d . . .
H14C H 0.2825 0.4691 0.8074 0.104 Uiso 1 1 calc R . .
C144 C 0.1652(9) 0.3896(4) 0.7107(4) 0.067(3) Uani 1 1 d . . .
H14 H 0.1928 0.3694 0.7381 0.080 Uiso 1 1 calc R . .
Cl1 Cl 0.3167(3) 0.98615(14) 0.50743(13) 0.1025(14) Uani 1 1 d . . .
Cl4 Cl 0.56459(14) 0.82522(7) 0.96914(7) 0.0353(5) Uani 1 1 d . . .
Cl3 Cl 1.35986(17) 0.71446(10) 0.88049(11) 0.0636(8) Uani 1 1 d . . .
Cl2 Cl 1.1198(2) 0.84220(12) 0.44819(11) 0.0747(9) Uani 1 1 d . . .
Cl11 Cl 0.1439(3) 0.59777(14) 0.92053(15) 0.0940(11) Uani 1 1 d . . .
Cl13 Cl 0.2161(4) 0.56649(13) 0.84200(13) 0.1066(14) Uani 1 1 d . . .
C143 C 0.2304(9) 0.5682(5) 0.9045(5) 0.075(4) Uani 1 1 d . . .
H14B H 0.2315 0.5368 0.9170 0.090 Uiso 1 1 calc R . .
Cl5 Cl 0.6629(3) 0.45572(12) 0.91697(15) 0.1020(13) Uani 1 1 d . . .
Cl6 Cl 0.5809(4) 0.54268(16) 0.92119(17) 0.1147(15) Uani 1 1 d . . .
Cl7 Cl 0.7273(4) 0.5332(2) 0.8756(2) 0.153(2) Uani 1 1 d . . .
C141 C 0.6304(12) 0.5058(5) 0.8869(6) 0.093(5) Uani 1 1 d . . .
H14A H 0.5864 0.4994 0.8558 0.112 Uiso 1 1 calc R . .
O1 O 0.303(2) 0.4948(16) 0.7301(13) 0.108(6) Uani 0.343(19) 1 d P A 1
O2 O 0.3339(12) 0.5240(8) 0.7562(6) 0.108(6) Uani 0.657(19) 1 d P A 2
Cl12 Cl 0.3344(3) 0.59415(18) 0.92924(15) 0.1145(17) Uani 1 1 d . . .

loop_
_atom_site_aniso_label
_atom_site_aniso_U_11
_atom_site_aniso_U_22
_atom_site_aniso_U_33
_atom_site_aniso_U_23
_atom_site_aniso_U_13
_atom_site_aniso_U_12
Cd1 0.0186(3) 0.0151(3) 0.0153(3) -0.00353(19) 0.00657(19) -0.0021(2)
Eu1 0.0190(2) 0.0151(2) 0.0130(2) -0.00334(17) 0.00636(17) -0.00250(17)
Eu2 0.0159(2) 0.0123(2) 0.0155(2) -0.00110(17) 0.00584(17) -0.00004(17)
Cl10 0.0721(19) 0.0591(18) 0.085(2) 0.0079(16) 0.0238(16) 0.0031(15)
N15 0.016(3) 0.017(3) 0.019(3) -0.001(3) 0.006(2) 0.002(2)
Cl15 0.0661(18) 0.0723(19) 0.0635(18) 0.0044(15) 0.0239(14) 0.0086(15)
N21 0.018(3) 0.011(3) 0.023(3) 0.002(3) 0.006(3) 0.002(2)
N9 0.023(3) 0.020(3) 0.021(3) -0.002(3) 0.005(3) -0.003(3)
C53 0.019(4) 0.015(4) 0.015(4) -0.006(3) 0.008(3) -0.006(3)
C92 0.025(4) 0.020(4) 0.027(4) -0.010(3) 0.015(3) -0.008(3)
C16 0.025(4) 0.019(4) 0.018(4) -0.008(3) 0.009(3) -0.006(3)
C45 0.022(4) 0.015(4) 0.021(4) -0.005(3) 0.005(3) -0.002(3)
C61 0.025(4) 0.016(4) 0.013(4) -0.004(3) 0.004(3) -0.008(3)
C101 0.020(4) 0.013(4) 0.021(4) -0.003(3) 0.004(3) -0.001(3)
N11 0.018(3) 0.016(3) 0.019(3) -0.003(3) 0.005(3) 0.001(3)
C46 0.027(4) 0.013(4) 0.023(4) -0.002(3) 0.002(3) -0.006(3)
C93 0.019(4) 0.011(3) 0.028(4) -0.005(3) 0.008(3) -0.006(3)
N24 0.023(3) 0.018(3) 0.019(3) -0.004(3) 0.003(3) 0.002(3)
N10 0.021(3) 0.024(3) 0.014(3) -0.002(3) 0.005(3) -0.004(3)
N27 0.023(3) 0.016(3) 0.030(4) -0.008(3) 0.003(3) 0.001(3)
C108 0.019(4) 0.018(4) 0.021(4) -0.004(3) 0.010(3) -0.007(3)
N1 0.027(3) 0.016(3) 0.018(3) -0.003(3) 0.007(3) -0.007(3)
N8 0.021(3) 0.016(3) 0.020(3) -0.003(3) 0.008(3) -0.003(3)
N7 0.022(3) 0.021(3) 0.015(3) -0.003(3) 0.008(3) 0.000(3)
C68 0.028(4) 0.019(4) 0.015(4) -0.008(3) 0.007(3) -0.007(3)
N3 0.020(3) 0.018(3) 0.018(3) -0.005(3) 0.009(3) 0.000(3)
C100 0.017(4) 0.013(4) 0.018(4) -0.004(3) -0.001(3) -0.001(3)
C19 0.026(4) 0.013(4) 0.020(4) -0.003(3) 0.011(3) -0.007(3)
C1 0.018(4) 0.020(4) 0.018(4) -0.007(3) 0.009(3) -0.007(3)
C15 0.019(4) 0.019(4) 0.019(4) -0.003(3) 0.005(3) -0.006(3)
C20 0.020(4) 0.016(4) 0.020(4) -0.002(3) 0.011(3) -0.001(3)
C76 0.020(4) 0.017(4) 0.024(4) -0.005(3) 0.008(3) -0.003(3)
N20 0.021(3) 0.017(3) 0.019(3) -0.005(3) 0.007(3) -0.001(3)
C4 0.028(4) 0.018(4) 0.023(4) -0.005(3) 0.003(3) 0.000(3)
N5 0.019(3) 0.023(3) 0.017(3) -0.004(3) 0.010(3) -0.004(3)
N12 0.021(3) 0.023(3) 0.022(3) -0.007(3) 0.011(3) -0.010(3)
N4 0.027(3) 0.016(3) 0.020(3) -0.005(3) 0.008(3) -0.003(3)
N2 0.031(4) 0.016(3) 0.019(3) -0.006(3) 0.011(3) -0.005(3)
N16 0.019(3) 0.012(3) 0.017(3) -0.004(2) 0.004(2) -0.001(2)
N19 0.021(3) 0.019(3) 0.026(4) -0.005(3) 0.010(3) 0.000(3)
C60 0.017(4) 0.015(4) 0.017(4) -0.004(3) 0.003(3) -0.005(3)
N23 0.022(3) 0.012(3) 0.027(3) -0.006(3) 0.009(3) -0.001(3)
N22 0.027(3) 0.017(3) 0.021(3) -0.005(3) 0.009(3) -0.002(3)
C69 0.025(4) 0.022(4) 0.018(4) -0.005(3) 0.010(3) -0.007(3)
N6 0.018(3) 0.022(3) 0.018(3) -0.002(3) 0.009(3) -0.002(3)
C70 0.024(4) 0.025(4) 0.020(4) -0.012(3) 0.008(3) -0.006(3)
C133 0.026(4) 0.010(4) 0.023(4) -0.004(3) 0.002(3) 0.001(3)
N25 0.023(3) 0.018(3) 0.022(3) -0.004(3) 0.005(3) -0.003(3)
C77 0.025(4) 0.018(4) 0.020(4) -0.003(3) 0.009(3) -0.001(3)
N18 0.028(4) 0.022(3) 0.015(3) -0.003(3) 0.004(3) -0.009(3)
C84 0.030(4) 0.013(4) 0.015(4) -0.003(3) -0.001(3) -0.006(3)
C51 0.033(4) 0.015(4) 0.017(4) -0.004(3) 0.007(3) -0.006(3)
C2 0.026(4) 0.023(4) 0.020(4) -0.006(3) 0.006(3) 0.000(3)
C75 0.019(4) 0.022(4) 0.029(4) -0.009(3) 0.007(3) -0.003(3)
C67 0.027(4) 0.022(4) 0.021(4) -0.011(3) 0.010(3) -0.010(3)
C59 0.020(4) 0.023(4) 0.022(4) -0.006(3) 0.006(3) -0.003(3)
C33 0.025(4) 0.033(5) 0.016(4) -0.005(3) 0.010(3) 0.000(4)
C8 0.034(5) 0.032(5) 0.029(5) 0.003(4) 0.017(4) -0.005(4)
C9 0.028(4) 0.022(4) 0.017(4) -0.001(3) 0.009(3) -0.007(3)
N13 0.019(3) 0.014(3) 0.019(3) 0.003(3) 0.006(3) -0.002(3)
C117 0.026(4) 0.011(4) 0.024(4) -0.006(3) 0.011(3) -0.002(3)
C13 0.024(4) 0.025(4) 0.024(4) -0.012(3) 0.011(3) -0.007(3)
N14 0.024(3) 0.016(3) 0.019(3) -0.002(3) 0.005(3) 0.000(3)
C18 0.026(4) 0.023(4) 0.011(3) -0.003(3) 0.005(3) -0.002(3)
C52 0.029(4) 0.017(4) 0.021(4) -0.006(3) 0.009(3) -0.008(3)
C102 0.027(4) 0.016(4) 0.020(4) -0.004(3) 0.012(3) -0.002(3)
C17 0.025(4) 0.028(4) 0.018(4) -0.002(3) 0.006(3) -0.002(3)
C39 0.016(4) 0.023(4) 0.020(4) -0.001(3) 0.005(3) 0.001(3)
C40 0.026(4) 0.028(4) 0.025(4) -0.006(3) 0.012(3) -0.002(3)
C54 0.025(4) 0.018(4) 0.015(4) -0.006(3) 0.004(3) -0.005(3)
C10 0.034(5) 0.021(4) 0.023(4) -0.003(3) 0.011(4) -0.007(4)
C58 0.017(4) 0.031(5) 0.029(4) -0.007(4) 0.003(3) 0.002(3)
C44 0.023(4) 0.024(4) 0.025(4) 0.000(3) 0.007(3) -0.004(3)
C99 0.022(4) 0.019(4) 0.023(4) -0.003(3) 0.002(3) 0.000(3)
C95 0.020(4) 0.022(4) 0.040(5) -0.009(4) 0.008(4) -0.002(3)
C85 0.026(4) 0.019(4) 0.022(4) -0.003(3) 0.008(3) -0.007(3)
C55 0.028(4) 0.035(5) 0.026(4) -0.003(4) 0.013(4) -0.003(4)
C94 0.018(4) 0.016(4) 0.028(4) -0.007(3) 0.006(3) -0.002(3)
C12 0.028(4) 0.029(4) 0.026(4) -0.005(4) 0.017(3) -0.007(4)
C107 0.021(4) 0.016(4) 0.024(4) -0.002(3) 0.007(3) -0.004(3)
C6 0.038(5) 0.016(4) 0.018(4) 0.001(3) 0.005(3) 0.000(3)
C3 0.023(4) 0.024(4) 0.028(4) -0.002(3) 0.004(3) 0.005(3)
C83 0.029(4) 0.015(4) 0.022(4) -0.006(3) 0.003(3) -0.003(3)
C5 0.033(4) 0.018(4) 0.023(4) 0.004(3) 0.006(3) 0.005(3)
C78 0.026(4) 0.018(4) 0.027(4) -0.007(3) 0.004(3) -0.006(3)
N17 0.015(3) 0.016(3) 0.025(3) 0.000(3) 0.001(3) -0.003(3)
N28 0.029(4) 0.016(3) 0.022(3) -0.001(3) 0.012(3) -0.002(3)
N26 0.031(4) 0.013(3) 0.033(4) -0.002(3) 0.016(3) 0.002(3)
C63 0.024(4) 0.028(4) 0.021(4) -0.004(3) 0.002(3) -0.008(3)
C86 0.036(5) 0.036(5) 0.020(4) -0.009(4) 0.015(4) -0.017(4)
C103 0.036(5) 0.016(4) 0.026(4) -0.001(3) 0.010(4) -0.002(3)
C115 0.027(4) 0.019(4) 0.026(4) -0.004(3) 0.011(3) -0.003(3)
C109 0.026(4) 0.014(4) 0.021(4) 0.000(3) 0.012(3) 0.000(3)
C43 0.036(5) 0.023(4) 0.018(4) -0.004(3) 0.010(3) 0.003(4)
C126 0.022(4) 0.021(4) 0.050(5) -0.011(4) 0.014(4) -0.005(3)
C11 0.025(4) 0.019(4) 0.022(4) -0.011(3) 0.011(3) -0.009(3)
C134 0.034(5) 0.016(4) 0.025(4) -0.005(3) 0.003(4) -0.004(3)
C72 0.022(4) 0.051(6) 0.040(5) -0.021(4) 0.015(4) -0.002(4)
C139 0.028(4) 0.015(4) 0.021(4) -0.003(3) 0.001(3) -0.001(3)
C123 0.037(5) 0.016(4) 0.030(4) -0.005(3) 0.011(4) -0.003(3)
C62 0.019(4) 0.022(4) 0.017(4) -0.006(3) 0.002(3) -0.008(3)
C104 0.050(6) 0.029(5) 0.029(5) 0.001(4) 0.025(4) -0.001(4)
C21 0.038(5) 0.029(5) 0.028(4) -0.001(4) 0.008(4) 0.009(4)
C82 0.044(5) 0.023(4) 0.025(4) -0.001(4) 0.002(4) 0.001(4)
C116 0.021(4) 0.008(3) 0.024(4) -0.002(3) 0.010(3) -0.005(3)
C7 0.043(5) 0.026(4) 0.018(4) 0.008(3) 0.004(4) -0.003(4)
C98 0.020(4) 0.027(4) 0.031(4) -0.001(4) -0.002(3) 0.003(3)
C132 0.019(4) 0.012(4) 0.034(5) -0.005(3) 0.003(3) 0.001(3)
C110 0.021(4) 0.015(4) 0.028(4) -0.002(3) 0.012(3) 0.000(3)
C79 0.023(4) 0.027(4) 0.033(5) -0.003(4) -0.002(4) 0.000(4)
C140 0.026(4) 0.013(4) 0.024(4) -0.005(3) 0.008(3) -0.002(3)
C118 0.038(5) 0.015(4) 0.022(4) 0.002(3) 0.014(4) -0.002(3)
C66 0.036(5) 0.036(5) 0.022(4) -0.009(4) 0.011(4) -0.006(4)
C34 0.035(5) 0.023(4) 0.041(5) -0.007(4) 0.008(4) -0.002(4)
C125 0.024(4) 0.015(4) 0.039(5) -0.002(4) 0.018(4) 0.000(3)
C105 0.046(5) 0.026(5) 0.045(5) -0.001(4) 0.036(5) 0.001(4)
C37 0.030(5) 0.033(5) 0.039(5) -0.002(4) 0.009(4) 0.010(4)
C64 0.033(5) 0.037(5) 0.021(4) 0.001(4) 0.001(4) -0.005(4)
C73 0.025(4) 0.043(5) 0.045(6) -0.010(4) 0.012(4) 0.008(4)
C14 0.021(4) 0.022(4) 0.021(4) -0.008(3) 0.005(3) -0.004(3)
C96 0.019(4) 0.025(4) 0.047(5) -0.001(4) -0.003(4) 0.005(3)
C27 0.029(4) 0.032(5) 0.021(4) 0.001(4) 0.011(3) -0.004(4)
C38 0.029(4) 0.024(4) 0.025(4) -0.005(3) 0.010(3) 0.000(3)
C131 0.027(4) 0.025(4) 0.033(5) -0.014(4) 0.007(4) 0.000(3)
C56 0.023(4) 0.045(5) 0.035(5) -0.006(4) 0.016(4) 0.000(4)
C106 0.028(4) 0.022(4) 0.034(5) -0.005(4) 0.015(4) 0.002(3)
C74 0.019(4) 0.029(4) 0.034(5) -0.009(4) 0.004(3) -0.001(3)
C57 0.018(4) 0.045(5) 0.033(5) -0.013(4) 0.005(4) 0.002(4)
C91 0.026(4) 0.031(5) 0.026(4) -0.009(4) 0.011(4) -0.007(4)
C119 0.037(5) 0.032(5) 0.029(5) 0.006(4) 0.016(4) 0.009(4)
Cl16 0.0638(19) 0.090(2) 0.095(2) -0.0071(19) 0.0356(18) -0.0061(17)
Cl14 0.0680(19) 0.086(2) 0.085(2) -0.0176(18) 0.0263(17) -0.0005(17)
Cl8 0.110(3) 0.070(2) 0.120(3) -0.007(2) 0.028(3) 0.004(2)
Cl9 0.103(3) 0.106(3) 0.131(3) -0.016(3) 0.067(3) -0.019(2)
C138 0.041(5) 0.017(4) 0.021(4) -0.006(3) 0.007(4) -0.002(3)
C124 0.029(4) 0.015(4) 0.023(4) -0.004(3) 0.011(3) -0.003(3)
C41 0.033(5) 0.033(5) 0.023(4) 0.000(4) 0.012(4) -0.009(4)
C49 0.055(6) 0.037(5) 0.015(4) 0.006(4) 0.010(4) 0.003(4)
C111 0.033(5) 0.020(4) 0.035(5) -0.001(4) 0.017(4) 0.003(4)
C136 0.049(6) 0.019(4) 0.023(4) 0.002(3) -0.007(4) -0.003(4)
C42 0.027(4) 0.029(4) 0.020(4) -0.005(3) 0.015(3) 0.005(3)
C135 0.040(5) 0.020(4) 0.022(4) -0.004(3) -0.001(4) 0.004(4)
C35 0.027(5) 0.039(5) 0.031(5) -0.005(4) 0.000(4) -0.007(4)
C48 0.049(5) 0.032(5) 0.019(4) 0.003(4) 0.004(4) 0.007(4)
C47 0.032(5) 0.027(4) 0.024(4) -0.008(4) 0.006(4) -0.001(4)
C26 0.039(5) 0.045(6) 0.033(5) -0.004(4) 0.005(4) 0.008(4)
C81 0.051(6) 0.033(5) 0.029(5) 0.000(4) -0.004(4) 0.008(4)
C112 0.032(5) 0.030(5) 0.045(5) 0.004(4) 0.021(4) 0.008(4)
C50 0.035(5) 0.031(5) 0.025(4) -0.001(4) 0.012(4) 0.000(4)
C137 0.054(6) 0.017(4) 0.020(4) 0.000(3) 0.003(4) -0.008(4)
C114 0.022(4) 0.018(4) 0.034(4) 0.006(3) 0.007(3) 0.007(3)
C113 0.015(4) 0.027(4) 0.048(5) 0.006(4) 0.005(4) 0.003(3)
C122 0.047(5) 0.036(5) 0.035(5) 0.010(4) 0.025(4) 0.008(4)
C97 0.029(5) 0.033(5) 0.036(5) 0.007(4) -0.002(4) 0.002(4)
C71 0.024(4) 0.042(5) 0.027(4) -0.006(4) 0.011(3) -0.001(4)
C90 0.026(5) 0.086(8) 0.031(5) -0.014(5) 0.015(4) -0.007(5)
C65 0.040(5) 0.051(6) 0.015(4) 0.007(4) 0.008(4) -0.002(4)
C32 0.040(5) 0.035(5) 0.028(5) -0.003(4) 0.019(4) -0.001(4)
C36 0.032(5) 0.051(6) 0.028(5) -0.006(4) 0.009(4) 0.009(4)
C80 0.031(5) 0.046(6) 0.039(5) -0.009(4) -0.007(4) 0.011(4)
C28 0.070(7) 0.035(5) 0.040(5) -0.008(4) 0.033(5) -0.016(5)
C127 0.034(5) 0.046(6) 0.063(7) -0.018(5) 0.027(5) -0.001(4)
C121 0.050(6) 0.051(6) 0.040(5) 0.018(5) 0.026(5) 0.004(5)
C31 0.033(5) 0.054(6) 0.021(4) -0.007(4) 0.007(4) 0.001(4)
C130 0.023(5) 0.053(6) 0.049(6) -0.018(5) 0.004(4) 0.011(4)
C30 0.048(6) 0.057(6) 0.030(5) 0.001(5) 0.027(4) -0.005(5)
C87 0.035(5) 0.088(8) 0.023(5) 0.001(5) 0.006(4) -0.019(5)
C129 0.028(5) 0.089(9) 0.063(8) -0.027(7) 0.007(5) 0.012(5)
C23 0.108(11) 0.043(7) 0.074(9) 0.025(6) -0.005(8) 0.028(7)
C128 0.030(6) 0.078(8) 0.080(9) -0.028(7) 0.029(6) -0.001(5)
C89 0.033(6) 0.168(15) 0.032(6) -0.005(7) 0.015(5) 0.000(7)
C120 0.059(6) 0.038(5) 0.036(5) 0.018(4) 0.019(5) 0.018(5)
C88 0.054(7) 0.148(13) 0.027(5) 0.002(7) 0.026(5) -0.002(8)
C29 0.072(8) 0.061(7) 0.060(7) -0.002(6) 0.040(6) -0.026(6)
C22 0.072(8) 0.041(6) 0.061(7) 0.007(5) -0.007(6) 0.008(6)
C25 0.052(6) 0.069(8) 0.041(6) -0.011(5) -0.005(5) 0.019(6)
C24 0.074(8) 0.075(9) 0.035(6) 0.003(6) -0.013(6) 0.026(7)
C142 0.082(10) 0.070(9) 0.114(12) -0.003(9) 0.034(9) 0.005(8)
C144 0.087(9) 0.062(8) 0.057(7) 0.020(6) 0.027(7) 0.020(7)
Cl1 0.114(3) 0.104(3) 0.069(2) 0.005(2) -0.020(2) 0.066(2)
Cl4 0.0417(12) 0.0464(12) 0.0238(10) -0.0015(9) 0.0199(9) 0.0039(10)
Cl3 0.0336(13) 0.0758(19) 0.0689(18) -0.0112(15) -0.0131(12) 0.0156(13)
Cl2 0.085(2) 0.100(2) 0.0588(17) -0.0003(16) 0.0568(17) -0.0151(18)
Cl11 0.082(2) 0.093(3) 0.109(3) -0.009(2) 0.028(2) 0.023(2)
Cl13 0.175(4) 0.077(2) 0.059(2) -0.0035(18) 0.011(2) -0.018(3)
C143 0.077(9) 0.074(9) 0.075(9) -0.023(7) 0.022(7) -0.005(7)
Cl5 0.140(4) 0.062(2) 0.090(3) 0.0064(19) 0.000(2) -0.004(2)
Cl6 0.139(4) 0.101(3) 0.103(3) -0.001(3) 0.026(3) 0.029(3)
Cl7 0.120(4) 0.187(6) 0.158(5) 0.085(4) 0.046(4) 0.009(4)
C141 0.119(13) 0.059(9) 0.095(11) 0.001(8) 0.011(10) 0.003(8)
O1 0.081(11) 0.17(2) 0.074(12) 0.037(11) 0.024(9) -0.009(11)
O2 0.081(11) 0.17(2) 0.074(12) 0.037(11) 0.024(9) -0.009(11)
Cl12 0.085(2) 0.171(4) 0.101(3) -0.074(3) 0.047(2) -0.044(3)

loop_
_atom_type_symbol
_atom_type_description
_atom_type_scat_dispersion_real
_atom_type_scat_dispersion_imag
_atom_type_scat_source
C C 0.0181 0.0091 'International Tables Vol C Tables 4.2.6.8 and 6.1.1.4'
H H 0.0000 0.0000 'International Tables Vol C Tables 4.2.6.8 and 6.1.1.4'
Cd Cd 0.1185 4.6533 'International Tables Vol C Tables 4.2.6.8 and 6.1.1.4'
Cl Cl 0.3639 0.7018 'International Tables Vol C Tables 4.2.6.8 and 6.1.1.4'
Eu Eu -8.9294 11.1857 'International Tables Vol C Tables 4.2.6.8 and 6.1.1.4'
N N 0.0311 0.0180 'International Tables Vol C Tables 4.2.6.8 and 6.1.1.4'
O O 0.0492 0.0322 'International Tables Vol C Tables 4.2.6.8 and 6.1.1.4'

loop_
_geom_angle_atom_site_label_1
_geom_angle_atom_site_label_2
_geom_angle_atom_site_label_3
_geom_angle
_geom_angle_site_symmetry_1
_geom_angle_site_symmetry_3
_geom_angle_publ_flag
N8 Cd1 N16 146.6(2) . . ?
N8 Cd1 N7 68.2(2) . . ?
N16 Cd1 N7 142.79(19) . . ?
N8 Cd1 N5 67.73(19) . . ?
N16 Cd1 N5 88.14(19) . . ?
N7 Cd1 N5 103.0(2) . . ?
N8 Cd1 N13 143.19(19) . . ?
N16 Cd1 N13 66.77(19) . . ?
N7 Cd1 N13 87.4(2) . . ?
N5 Cd1 N13 147.55(19) . . ?
N8 Cd1 N6 103.3(2) . . ?
N16 Cd1 N6 86.74(19) . . ?
N7 Cd1 N6 66.37(19) . . ?
N5 Cd1 N6 66.7(2) . . ?
N13 Cd1 N6 90.60(19) . . ?
N8 Cd1 N15 89.51(19) . . ?
N16 Cd1 N15 65.81(18) . . ?
N7 Cd1 N15 148.50(18) . . ?
N5 Cd1 N15 87.66(19) . . ?
N13 Cd1 N15 99.44(19) . . ?
N6 Cd1 N15 143.37(18) . . ?
N8 Cd1 N14 88.29(19) . . ?
N16 Cd1 N14 99.33(19) . . ?
N7 Cd1 N14 92.70(19) . . ?
N5 Cd1 N14 143.11(19) . . ?
N13 Cd1 N14 64.93(18) . . ?
N6 Cd1 N14 149.13(19) . . ?
N15 Cd1 N14 63.59(18) . . ?
N8 Cd1 Eu2 128.79(14) . . ?
N16 Cd1 Eu2 49.93(13) . . ?
N7 Cd1 Eu2 129.88(14) . . ?
N5 Cd1 Eu2 127.11(14) . . ?
N13 Cd1 Eu2 49.99(14) . . ?
N6 Cd1 Eu2 127.92(14) . . ?
N15 Cd1 Eu2 49.49(13) . . ?
N14 Cd1 Eu2 49.41(13) . . ?
N8 Cd1 Eu1 52.93(14) . . ?
N16 Cd1 Eu1 126.73(14) . . ?
N7 Cd1 Eu1 53.14(14) . . ?
N5 Cd1 Eu1 49.83(14) . . ?
N13 Cd1 Eu1 131.12(14) . . ?
N6 Cd1 Eu1 50.36(14) . . ?
N15 Cd1 Eu1 129.40(13) . . ?
N14 Cd1 Eu1 133.88(13) . . ?
Eu2 Cd1 Eu1 176.498(18) . . ?
N3 Eu1 N4 75.2(2) . . ?
N3 Eu1 N2 74.6(2) . . ?
N4 Eu1 N2 116.8(2) . . ?
N3 Eu1 N1 118.5(2) . . ?
N4 Eu1 N1 74.3(2) . . ?
N2 Eu1 N1 73.8(2) . . ?
N3 Eu1 N5 166.1(2) . . ?
N4 Eu1 N5 109.9(2) . . ?
N2 Eu1 N5 112.49(18) . . ?
N1 Eu1 N5 75.36(19) . . ?
N3 Eu1 N6 109.93(19) . . ?
N4 Eu1 N6 166.85(19) . . ?
N2 Eu1 N6 76.30(19) . . ?
N1 Eu1 N6 111.82(19) . . ?
N5 Eu1 N6 62.38(18) . . ?
N3 Eu1 N8 109.86(18) . . ?
N4 Eu1 N8 75.89(19) . . ?
N2 Eu1 N8 167.25(19) . . ?
N1 Eu1 N8 112.44(19) . . ?
N5 Eu1 N8 60.67(17) . . ?
N6 Eu1 N8 90.96(18) . . ?
N3 Eu1 N7 75.00(19) . . ?
N4 Eu1 N7 111.40(19) . . ?
N2 Eu1 N7 112.19(19) . . ?
N1 Eu1 N7 166.53(18) . . ?
N5 Eu1 N7 91.18(18) . . ?
N6 Eu1 N7 60.14(17) . . ?
N8 Eu1 N7 59.32(18) . . ?
N3 Eu1 Cd1 120.33(14) . . ?
N4 Eu1 Cd1 120.24(15) . . ?
N2 Eu1 Cd1 122.93(14) . . ?
N1 Eu1 Cd1 121.20(14) . . ?
N5 Eu1 Cd1 45.84(13) . . ?
N6 Eu1 Cd1 46.63(13) . . ?
N8 Eu1 Cd1 44.36(12) . . ?
N7 Eu1 Cd1 45.34(12) . . ?
N23 Eu2 N21 112.7(2) . . ?
N23 Eu2 N24 72.6(2) . . ?
N21 Eu2 N24 70.9(2) . . ?
N23 Eu2 N22 72.3(2) . . ?
N21 Eu2 N22 72.5(2) . . ?
N24 Eu2 N22 112.5(2) . . ?
N23 Eu2 N14 87.19(19) . . ?
N21 Eu2 N14 141.9(2) . . ?
N24 Eu2 N14 147.1(2) . . ?
N22 Eu2 N14 84.29(19) . . ?
N23 Eu2 N15 83.88(19) . . ?
N21 Eu2 N15 145.88(19) . . ?
N24 Eu2 N15 87.47(19) . . ?
N22 Eu2 N15 141.49(19) . . ?
N14 Eu2 N15 64.34(18) . . ?
N23 Eu2 N16 141.5(2) . . ?
N21 Eu2 N16 86.79(19) . . ?
N24 Eu2 N16 84.2(2) . . ?
N22 Eu2 N16 146.1(2) . . ?
N14 Eu2 N16 97.26(18) . . ?
N15 Eu2 N16 64.45(18) . . ?
N23 Eu2 N13 146.58(19) . . ?
N21 Eu2 N13 84.17(19) . . ?
N24 Eu2 N13 140.67(19) . . ?
N22 Eu2 N13 87.0(2) . . ?
N14 Eu2 N13 64.42(19) . . ?
N15 Eu2 N13 97.99(18) . . ?
N16 Eu2 N13 64.00(18) . . ?
N23 Eu2 Cd1 125.44(14) . . ?
N21 Eu2 Cd1 121.85(14) . . ?
N24 Eu2 Cd1 123.18(15) . . ?
N22 Eu2 Cd1 124.29(14) . . ?
N14 Eu2 Cd1 50.34(13) . . ?
N15 Eu2 Cd1 49.96(13) . . ?
N16 Eu2 Cd1 46.92(12) . . ?
N13 Eu2 Cd1 48.07(13) . . ?
C93 N15 C100 107.3(6) . . ?
C93 N15 Eu2 120.1(4) . . ?
C100 N15 Eu2 116.6(4) . . ?
C93 N15 Cd1 116.2(4) . . ?
C100 N15 Cd1 114.3(4) . . ?
Eu2 N15 Cd1 80.55(17) . . ?
C109 N21 C116 107.6(6) . . ?
C109 N21 Eu2 122.7(5) . . ?
C116 N21 Eu2 121.0(4) . . ?
C76 N9 C45 121.8(7) . . ?
N10 C53 N6 127.7(6) . . ?
N10 C53 C54 122.3(6) . . ?
N6 C53 C54 110.0(6) . . ?
N19 C92 N14 128.5(6) . . ?
N19 C92 C91 122.5(7) . . ?
N14 C92 C91 109.0(7) . . ?
N3 C16 C15 125.2(7) . . ?
N3 C16 C17 109.2(6) . . ?
C15 C16 C17 125.6(7) . . ?
N9 C45 N5 126.9(7) . . ?
N9 C45 C46 122.2(7) . . ?
N5 C45 C46 111.0(6) . . ?
N11 C61 N7 126.9(6) . . ?
N11 C61 C62 122.8(7) . . ?
N7 C61 C62 110.3(6) . . ?
N20 C101 N16 126.6(6) . . ?
N20 C101 C102 123.9(7) . . ?
N16 C101 C102 109.5(6) . . ?
C61 N11 C60 122.2(6) . . ?
C47 C46 C51 120.5(7) . . ?
C47 C46 C45 133.3(7) . . ?
C51 C46 C45 106.2(6) . . ?
N19 C93 N15 127.6(7) . . ?
N19 C93 C94 122.0(6) . . ?
N15 C93 C94 110.3(6) . . ?
C140 N24 C133 107.1(6) . . ?
C140 N24 Eu2 123.8(5) . . ?
C133 N24 Eu2 120.9(5) . . ?
C53 N10 C52 122.7(6) . . ?
C132 N27 C133 123.7(7) . . ?
N17 C108 N16 127.3(6) . . ?
N17 C108 C107 123.4(7) . . ?
N16 C108 C107 109.4(6) . . ?
C6 N1 C9 105.9(6) . . ?
C6 N1 Eu1 124.9(5) . . ?
C9 N1 Eu1 124.7(5) . . ?
C76 N8 C69 106.5(6) . . ?
C76 N8 Cd1 120.2(4) . . ?
C69 N8 Cd1 118.0(5) . . ?
C76 N8 Eu1 111.4(4) . . ?
C69 N8 Eu1 116.7(4) . . ?
Cd1 N8 Eu1 82.71(17) . . ?
C61 N7 C68 106.7(6) . . ?
C61 N7 Cd1 118.1(4) . . ?
C68 N7 Cd1 114.9(4) . . ?
C61 N7 Eu1 116.1(4) . . ?
C68 N7 Eu1 118.4(5) . . ?
Cd1 N7 Eu1 81.52(17) . . ?
N12 C68 N7 127.1(7) . . ?
N12 C68 C67 122.9(6) . . ?
N7 C68 C67 110.0(6) . . ?
C16 N3 C19 106.9(6) . . ?
C16 N3 Eu1 125.0(4) . . ?
C19 N3 Eu1 122.4(5) . . ?
N20 C100 N15 127.7(6) . . ?
N20 C100 C99 123.1(7) . . ?
N15 C100 C99 109.2(6) . . ?
N3 C19 C20 125.8(7) . . ?
N3 C19 C18 109.1(6) . . ?
C20 C19 C18 124.8(6) . . ?
N4 C1 C20 126.3(7) . . ?
N4 C1 C2 109.3(6) . . ?
C20 C1 C2 124.2(6) . . ?
C14 C15 C16 126.0(7) . . ?
C14 C15 C33 116.6(6) . . ?
C16 C15 C33 117.3(6) . . ?
C1 C20 C19 125.8(6) . . ?
C1 C20 C39 118.9(6) . . ?
C19 C20 C39 115.2(6) . . ?
N9 C76 N8 127.6(7) . . ?
N9 C76 C75 122.1(7) . . ?
N8 C76 C75 110.3(6) . . ?
C100 N20 C101 123.3(6) . . ?
N4 C4 C5 126.6(7) . . ?
N4 C4 C3 110.0(6) . . ?
C5 C4 C3 123.4(7) . . ?
C45 N5 C52 106.7(6) . . ?
C45 N5 Cd1 117.9(4) . . ?
C52 N5 Cd1 117.8(5) . . ?
C45 N5 Eu1 115.0(4) . . ?
C52 N5 Eu1 114.1(4) . . ?
Cd1 N5 Eu1 84.33(18) . . ?
C69 N12 C68 122.7(6) . . ?
C4 N4 C1 106.4(6) . . ?
C4 N4 Eu1 126.3(5) . . ?
C1 N4 Eu1 123.5(5) . . ?
C11 N2 C14 105.3(6) . . ?
C11 N2 Eu1 126.1(5) . . ?
C14 N2 Eu1 124.3(5) . . ?
C108 N16 C101 107.2(6) . . ?
C108 N16 Cd1 115.8(4) . . ?
C101 N16 Cd1 118.9(4) . . ?
C108 N16 Eu2 115.7(4) . . ?
C101 N16 Eu2 114.9(4) . . ?
Cd1 N16 Eu2 83.15(17) . . ?
C92 N19 C93 121.5(6) . . ?
N11 C60 N6 127.0(6) . . ?
N11 C60 C59 122.1(6) . . ?
N6 C60 C59 110.9(6) . . ?
C132 N23 C125 108.4(6) . . ?
C132 N23 Eu2 122.0(5) . . ?
C125 N23 Eu2 125.2(5) . . ?
C124 N22 C117 107.9(6) . . ?
C124 N22 Eu2 125.8(5) . . ?
C117 N22 Eu2 123.0(5) . . ?
N12 C69 N8 127.0(7) . . ?
N12 C69 C70 121.9(6) . . ?
N8 C69 C70 111.1(7) . . ?
C60 N6 C53 106.8(6) . . ?
C60 N6 Cd1 119.2(4) . . ?
C53 N6 Cd1 117.8(4) . . ?
C60 N6 Eu1 116.3(4) . . ?
C53 N6 Eu1 112.6(4) . . ?
Cd1 N6 Eu1 83.01(17) . . ?
C71 C70 C75 120.9(7) . . ?
C71 C70 C69 133.4(7) . . ?
C75 C70 C69 105.8(6) . . ?
N27 C133 N24 126.6(7) . . ?
N27 C133 C134 122.9(7) . . ?
N24 C133 C134 110.5(7) . . ?
C116 N25 C117 123.6(6) . . ?
N17 C77 N13 127.2(7) . . ?
N17 C77 C78 122.8(7) . . ?
N13 C77 C78 109.9(6) . . ?
C85 N18 C84 122.7(6) . . ?
N18 C84 N13 126.8(7) . . ?
N18 C84 C83 123.9(7) . . ?
N13 C84 C83 109.3(6) . . ?
C50 C51 C46 121.7(7) . . ?
C50 C51 C52 132.0(7) . . ?
C46 C51 C52 106.2(6) . . ?
C3 C2 C1 107.6(7) . . ?
C3 C2 H2 126.2 . . ?
C1 C2 H2 126.2 . . ?
C70 C75 C74 121.3(7) . . ?
C70 C75 C76 106.4(7) . . ?
C74 C75 C76 132.3(7) . . ?
C62 C67 C66 121.7(8) . . ?
C62 C67 C68 106.0(6) . . ?
C66 C67 C68 132.2(7) . . ?
C58 C59 C54 120.7(7) . . ?
C58 C59 C60 133.7(7) . . ?
C54 C59 C60 105.5(6) . . ?
C34 C33 C38 119.5(8) . . ?
C34 C33 C15 120.6(7) . . ?
C38 C33 C15 119.9(7) . . ?
C7 C8 C9 107.6(7) . . ?
C7 C8 H8 126.2 . . ?
C9 C8 H8 126.2 . . ?
N1 C9 C10 124.9(7) . . ?
N1 C9 C8 109.9(7) . . ?
C10 C9 C8 124.9(7) . . ?
C77 N13 C84 107.6(6) . . ?
C77 N13 Cd1 113.3(4) . . ?
C84 N13 Cd1 118.3(4) . . ?
C77 N13 Eu2 118.4(4) . . ?
C84 N13 Eu2 115.9(4) . . ?
Cd1 N13 Eu2 81.94(17) . . ?
N25 C117 N22 127.9(7) . . ?
N25 C117 C118 122.5(7) . . ?
N22 C117 C118 109.6(6) . . ?
C12 C13 C14 106.5(7) . . ?
C12 C13 H13 126.7 . . ?
C14 C13 H13 126.7 . . ?
C85 N14 C92 107.8(6) . . ?
C85 N14 Eu2 117.8(5) . . ?
C92 N14 Eu2 118.7(4) . . ?
C85 N14 Cd1 115.5(5) . . ?
C92 N14 Cd1 115.0(5) . . ?
Eu2 N14 Cd1 80.25(17) . . ?
C17 C18 C19 107.1(6) . . ?
C17 C18 H18 126.4 . . ?
C19 C18 H18 126.4 . . ?
N10 C52 N5 127.0(7) . . ?
N10 C52 C51 123.1(7) . . ?
N5 C52 C51 109.9(7) . . ?
C103 C102 C107 122.1(7) . . ?
C103 C102 C101 131.4(7) . . ?
C107 C102 C101 106.4(6) . . ?
C18 C17 C16 107.5(7) . . ?
C18 C17 H17 126.2 . . ?
C16 C17 H17 126.2 . . ?
C44 C39 C40 119.9(7) . . ?
C44 C39 C20 120.1(7) . . ?
C40 C39 C20 119.9(7) . . ?
C39 C40 C41 119.5(7) . . ?
C39 C40 H40 120.2 . . ?
C41 C40 H40 120.2 . . ?
C55 C54 C59 120.9(7) . . ?
C55 C54 C53 132.3(7) . . ?
C59 C54 C53 106.8(6) . . ?
C11 C10 C9 125.8(7) . . ?
C11 C10 C27 116.1(7) . . ?
C9 C10 C27 117.9(7) . . ?
C57 C58 C59 118.3(8) . . ?
C57 C58 H58 120.9 . . ?
C59 C58 H58 120.9 . . ?
C39 C44 C43 120.3(7) . . ?
C39 C44 H44 119.8 . . ?
C43 C44 H44 119.8 . . ?
C94 C99 C98 122.3(7) . . ?
C94 C99 C100 106.3(6) . . ?
C98 C99 C100 131.3(7) . . ?
C96 C95 C94 116.4(8) . . ?
C96 C95 H95 121.8 . . ?
C94 C95 H95 121.8 . . ?
N18 C85 N14 127.9(7) . . ?
N18 C85 C86 122.7(7) . . ?
N14 C85 C86 109.4(7) . . ?
C56 C55 C54 117.9(8) . . ?
C56 C55 H55 121.0 . . ?
C54 C55 H55 121.0 . . ?
C99 C94 C95 121.1(7) . . ?
C99 C94 C93 106.7(6) . . ?
C95 C94 C93 132.1(7) . . ?
C13 C12 C11 107.9(7) . . ?
C13 C12 H12 126.1 . . ?
C11 C12 H12 126.1 . . ?
C106 C107 C102 120.1(7) . . ?
C106 C107 C108 132.3(7) . . ?
C102 C107 C108 107.5(6) . . ?
N1 C6 C5 126.4(7) . . ?
N1 C6 C7 108.8(7) . . ?
C5 C6 C7 124.6(7) . . ?
C2 C3 C4 106.7(7) . . ?
C2 C3 H3 126.6 . . ?
C4 C3 H3 126.6 . . ?
C82 C83 C78 121.6(8) . . ?
C82 C83 C84 132.2(7) . . ?
C78 C83 C84 106.1(7) . . ?
C6 C5 C4 124.2(7) . . ?
C6 C5 C21 116.7(7) . . ?
C4 C5 C21 118.8(7) . . ?
C83 C78 C79 120.7(7) . . ?
C83 C78 C77 107.0(7) . . ?
C79 C78 C77 132.3(7) . . ?
C108 N17 C77 122.7(6) . . ?
C109 N28 C140 122.1(6) . . ?
C125 N26 C124 123.4(6) . . ?
C64 C63 C62 117.9(8) . . ?
C64 C63 H63 121.1 . . ?
C62 C63 H63 121.1 . . ?
C91 C86 C87 121.6(8) . . ?
C91 C86 C85 106.8(7) . . ?
C87 C86 C85 131.4(9) . . ?
C104 C103 C102 116.4(8) . . ?
C104 C103 H10 121.8 . . ?
C102 C103 H10 121.8 . . ?
C114 C115 C110 120.1(7) . . ?
C114 C115 C116 134.2(7) . . ?
C110 C115 C116 105.6(7) . . ?
N28 C109 N21 128.5(7) . . ?
N28 C109 C110 121.9(6) . . ?
N21 C109 C110 109.6(6) . . ?
C42 C43 C44 118.8(7) . . ?
C42 C43 H43 120.6 . . ?
C44 C43 H43 120.6 . . ?
C131 C126 C127 121.0(8) . . ?
C131 C126 C125 106.3(7) . . ?
C127 C126 C125 132.7(9) . . ?
N2 C11 C10 125.3(7) . . ?
N2 C11 C12 110.2(7) . . ?
C10 C11 C12 124.5(7) . . ?
C139 C134 C135 120.7(8) . . ?
C139 C134 C133 106.0(7) . . ?
C135 C134 C133 133.2(8) . . ?
C71 C72 C73 120.9(8) . . ?
C71 C72 H72 119.5 . . ?
C73 C72 H72 119.5 . . ?
C138 C139 C134 121.2(7) . . ?
C138 C139 C140 132.3(7) . . ?
C134 C139 C140 106.4(7) . . ?
C118 C123 C122 121.1(8) . . ?
C118 C123 C124 106.4(7) . . ?
C122 C123 C124 132.2(8) . . ?
C63 C62 C67 120.7(7) . . ?
C63 C62 C61 132.2(7) . . ?
C67 C62 C61 107.0(7) . . ?
C103 C104 C105 122.1(8) . . ?
C103 C104 H10A 118.9 . . ?
C105 C104 H10A 118.9 . . ?
C26 C21 C22 118.9(9) . . ?
C26 C21 C5 120.1(8) . . ?
C22 C21 C5 121.0(9) . . ?
C83 C82 C81 117.8(8) . . ?
C83 C82 H82 121.1 . . ?
C81 C82 H82 121.1 . . ?
N25 C116 N21 127.2(6) . . ?
N25 C116 C115 122.0(7) . . ?
N21 C116 C115 110.7(6) . . ?
C8 C7 C6 107.7(7) . . ?
C8 C7 H7 126.1 . . ?
C6 C7 H7 126.1 . . ?
C99 C98 C97 116.3(8) . . ?
C99 C98 H98 121.9 . . ?
C97 C98 H98 121.9 . . ?
N27 C132 N23 128.2(7) . . ?
N27 C132 C131 121.9(7) . . ?
N23 C132 C131 109.8(7) . . ?
C111 C110 C115 121.8(7) . . ?
C111 C110 C109 131.9(7) . . ?
C115 C110 C109 106.2(6) . . ?
C80 C79 C78 116.8(8) . . ?
C80 C79 H79 121.6 . . ?
C78 C79 H79 121.6 . . ?
N28 C140 N24 127.5(7) . . ?
N28 C140 C139 122.6(7) . . ?
N24 C140 C139 109.9(6) . . ?
C119 C118 C123 122.0(7) . . ?
C119 C118 C117 131.4(7) . . ?
C123 C118 C117 106.4(7) . . ?
C65 C66 C67 116.6(8) . . ?
C65 C66 H66 121.7 . . ?
C67 C66 H66 121.7 . . ?
C33 C34 C35 119.8(8) . . ?
C33 C34 H34 120.1 . . ?
C35 C34 H34 120.1 . . ?
N26 C125 N23 127.9(7) . . ?
N26 C125 C126 123.6(7) . . ?
N23 C125 C126 108.3(7) . . ?
C106 C105 C104 121.2(8) . . ?
C106 C105 H10B 119.4 . . ?
C104 C105 H10B 119.4 . . ?
C36 C37 C38 118.5(8) . . ?
C36 C37 H37 120.7 . . ?
C38 C37 H37 120.7 . . ?
C63 C64 C65 121.3(8) . . ?
C63 C64 H64 119.4 . . ?
C65 C64 H64 119.4 . . ?
C74 C73 C72 121.7(8) . . ?
C74 C73 H73 119.2 . . ?
C72 C73 H73 119.2 . . ?
N2 C14 C15 125.9(7) . . ?
N2 C14 C13 110.0(6) . . ?
C15 C14 C13 124.1(7) . . ?
C97 C96 C95 121.9(8) . . ?
C97 C96 H96 119.1 . . ?
C95 C96 H96 119.1 . . ?
C28 C27 C32 119.1(7) . . ?
C28 C27 C10 121.4(7) . . ?
C32 C27 C10 119.4(7) . . ?
C33 C38 C37 120.7(8) . . ?
C33 C38 H38 119.7 . . ?
C37 C38 H38 119.7 . . ?
C126 C131 C130 121.3(8) . . ?
C126 C131 C132 107.0(7) . . ?
C130 C131 C132 131.7(8) . . ?
C55 C56 C57 121.0(7) . . ?
C55 C56 H56 119.5 . . ?
C57 C56 H56 119.5 . . ?
C105 C106 C107 118.1(8) . . ?
C105 C106 H10C 120.9 . . ?
C107 C106 H10C 120.9 . . ?
C73 C74 C75 117.0(8) . . ?
C73 C74 H74 121.5 . . ?
C75 C74 H74 121.5 . . ?
C58 C57 C56 121.2(8) . . ?
C58 C57 H57 119.4 . . ?
C56 C57 H57 119.4 . . ?
C86 C91 C90 121.3(8) . . ?
C86 C91 C92 107.1(7) . . ?
C90 C91 C92 131.7(8) . . ?
C120 C119 C118 116.7(8) . . ?
C120 C119 H11 121.6 . . ?
C118 C119 H11 121.6 . . ?
C137 C138 C139 117.1(8) . . ?
C137 C138 H13A 121.4 . . ?
C139 C138 H13A 121.4 . . ?
N26 C124 N22 127.4(7) . . ?
N26 C124 C123 122.9(7) . . ?
N22 C124 C123 109.6(7) . . ?
C42 C41 C40 119.6(8) . . ?
C42 C41 H41 120.2 . . ?
C40 C41 H41 120.2 . . ?
C50 C49 C48 121.3(8) . . ?
C50 C49 H49 119.4 . . ?
C48 C49 H49 119.4 . . ?
C112 C111 C110 117.1(8) . . ?
C112 C111 H11A 121.4 . . ?
C110 C111 H11A 121.4 . . ?
C135 C136 C137 122.0(8) . . ?
C135 C136 H13B 119.0 . . ?
C137 C136 H13B 119.0 . . ?
C41 C42 C43 121.9(7) . . ?
C41 C42 Cl4 119.3(6) . . ?
C43 C42 Cl4 118.8(6) . . ?
C136 C135 C134 117.9(8) . . ?
C136 C135 H13C 121.0 . . ?
C134 C135 H13C 121.0 . . ?
C36 C35 C34 119.6(8) . . ?
C36 C35 H35 120.2 . . ?
C34 C35 H35 120.2 . . ?
C47 C48 C49 121.4(8) . . ?
C47 C48 H48 119.3 . . ?
C49 C48 H48 119.3 . . ?
C48 C47 C46 117.6(8) . . ?
C48 C47 H47 121.2 . . ?
C46 C47 H47 121.2 . . ?
C25 C26 C21 120.9(10) . . ?
C25 C26 H26 119.5 . . ?
C21 C26 H26 119.5 . . ?
C82 C81 C80 120.8(8) . . ?
C82 C81 H81 119.6 . . ?
C80 C81 H81 119.6 . . ?
C113 C112 C111 120.8(8) . . ?
C113 C112 H11B 119.6 . . ?
C111 C112 H11B 119.6 . . ?
C49 C50 C51 117.5(8) . . ?
C49 C50 H50 121.2 . . ?
C51 C50 H50 121.2 . . ?
C138 C137 C136 121.1(8) . . ?
C138 C137 H13D 119.5 . . ?
C136 C137 H13D 119.5 . . ?
C113 C114 C115 118.0(7) . . ?
C113 C114 H11C 121.0 . . ?
C115 C114 H11C 121.0 . . ?
C114 C113 C112 122.0(7) . . ?
C114 C113 H11D 119.0 . . ?
C112 C113 H11D 119.0 . . ?
C121 C122 C123 117.0(8) . . ?
C121 C122 H12A 121.5 . . ?
C123 C122 H12A 121.5 . . ?
C96 C97 C98 121.9(8) . . ?
C96 C97 H97 119.0 . . ?
C98 C97 H97 119.0 . . ?
C72 C71 C70 118.3(8) . . ?
C72 C71 H71 120.9 . . ?
C70 C71 H71 120.9 . . ?
C89 C90 C91 116.7(10) . . ?
C89 C90 H90 121.7 . . ?
C91 C90 H90 121.7 . . ?
C66 C65 C64 121.8(7) . . ?
C66 C65 H65 119.1 . . ?
C64 C65 H65 119.1 . . ?
C31 C32 C27 119.8(8) . . ?
C31 C32 H32 120.1 . . ?
C27 C32 H32 120.1 . . ?
C35 C36 C37 121.9(8) . . ?
C35 C36 Cl3 118.8(7) . . ?
C37 C36 Cl3 119.3(7) . . ?
C79 C80 C81 122.3(8) . . ?
C79 C80 H80 118.9 . . ?
C81 C80 H80 118.9 . . ?
C27 C28 C29 120.1(9) . . ?
C27 C28 H28 119.9 . . ?
C29 C28 H28 119.9 . . ?
C128 C127 C126 116.6(10) . . ?
C128 C127 H12B 121.7 . . ?
C126 C127 H12B 121.7 . . ?
C122 C121 C120 121.7(8) . . ?
C122 C121 H12C 119.1 . . ?
C120 C121 H12C 119.1 . . ?
C30 C31 C32 120.1(9) . . ?
C30 C31 H31 120.0 . . ?
C32 C31 H31 120.0 . . ?
C129 C130 C131 118.0(10) . . ?
C129 C130 H13E 121.0 . . ?
C131 C130 H13E 121.0 . . ?
C31 C30 C29 121.4(8) . . ?
C31 C30 Cl2 119.0(7) . . ?
C29 C30 Cl2 119.6(8) . . ?
C88 C87 C86 116.6(10) . . ?
C88 C87 H87 121.7 . . ?
C86 C87 H87 121.7 . . ?
C128 C129 C130 120.7(10) . . ?
C128 C129 H12D 119.7 . . ?
C130 C129 H12D 119.7 . . ?
C24 C23 C22 119.7(12) . . ?
C24 C23 H23 120.2 . . ?
C22 C23 H23 120.2 . . ?
C129 C128 C127 122.3(10) . . ?
C129 C128 H12E 118.8 . . ?
C127 C128 H12E 118.8 . . ?
C88 C89 C90 121.7(10) . . ?
C88 C89 H89 119.1 . . ?
C90 C89 H89 119.1 . . ?
C119 C120 C121 121.5(8) . . ?
C119 C120 H12F 119.3 . . ?
C121 C120 H12F 119.3 . . ?
C87 C88 C89 122.0(9) . . ?
C87 C88 H88 119.0 . . ?
C89 C88 H88 119.0 . . ?
C30 C29 C28 119.5(10) . . ?
C30 C29 H29 120.3 . . ?
C28 C29 H29 120.3 . . ?
C23 C22 C21 119.8(11) . . ?
C23 C22 H22 120.1 . . ?
C21 C22 H22 120.1 . . ?
C26 C25 C24 119.0(11) . . ?
C26 C25 H25 120.5 . . ?
C24 C25 H25 120.5 . . ?
C23 C24 C25 121.7(10) . . ?
C23 C24 Cl1 118.2(10) . . ?
C25 C24 Cl1 120.1(10) . . ?
Cl9 C142 Cl8 111.8(9) . . ?
Cl9 C142 Cl10 110.1(8) . . ?
Cl8 C142 Cl10 108.3(8) . . ?
Cl9 C142 H14C 108.9 . . ?
Cl8 C142 H14C 108.9 . . ?
Cl10 C142 H14C 108.9 . . ?
Cl14 C144 Cl15 112.3(7) . . ?
Cl14 C144 Cl16 109.4(7) . . ?
Cl15 C144 Cl16 110.7(6) . . ?
Cl14 C144 H14 108.1 . . ?
Cl15 C144 H14 108.1 . . ?
Cl16 C144 H14 108.1 . . ?
Cl11 C143 Cl12 109.8(7) . . ?
Cl11 C143 Cl13 111.5(8) . . ?
Cl12 C143 Cl13 108.1(8) . . ?
Cl11 C143 H14B 109.1 . . ?
Cl12 C143 H14B 109.1 . . ?
Cl13 C143 H14B 109.1 . . ?
Cl5 C141 Cl6 111.5(9) . . ?
Cl5 C141 Cl7 109.4(9) . . ?
Cl6 C141 Cl7 107.5(9) . . ?
Cl5 C141 H14A 109.5 . . ?
Cl6 C141 H14A 109.5 . . ?
Cl7 C141 H14A 109.5 . . ?

loop_
_geom_bond_atom_site_label_1
_geom_bond_atom_site_label_2
_geom_bond_distance
_geom_bond_site_symmetry_2
_geom_bond_publ_flag
Cd1 N8 2.421(6) . ?
Cd1 N16 2.462(6) . ?
Cd1 N7 2.470(6) . ?
Cd1 N5 2.476(6) . ?
Cd1 N13 2.514(6) . ?
Cd1 N6 2.516(6) . ?
Cd1 N15 2.597(6) . ?
Cd1 N14 2.614(6) . ?
Cd1 Eu2 3.3461(6) . ?
Cd1 Eu1 3.4351(6) . ?
Eu1 N3 2.398(6) . ?
Eu1 N4 2.405(6) . ?
Eu1 N2 2.409(6) . ?
Eu1 N1 2.428(6) . ?
Eu1 N5 2.638(6) . ?
Eu1 N6 2.665(6) . ?
Eu1 N8 2.763(6) . ?
Eu1 N7 2.779(6) . ?
Eu2 N23 2.377(6) . ?
Eu2 N21 2.387(6) . ?
Eu2 N24 2.389(6) . ?
Eu2 N22 2.389(6) . ?
Eu2 N14 2.578(6) . ?
Eu2 N15 2.579(6) . ?
Eu2 N16 2.579(6) . ?
Eu2 N13 2.589(6) . ?
Cl10 C142 1.782(14) . ?
N15 C93 1.366(9) . ?
N15 C100 1.393(9) . ?
Cl15 C144 1.739(14) . ?
N21 C109 1.364(9) . ?
N21 C116 1.369(9) . ?
N9 C76 1.331(10) . ?
N9 C45 1.345(10) . ?
C53 N10 1.324(9) . ?
C53 N6 1.377(9) . ?
C53 C54 1.447(10) . ?
C92 N19 1.329(10) . ?
C92 N14 1.392(10) . ?
C92 C91 1.446(11) . ?
C16 N3 1.364(10) . ?
C16 C15 1.404(10) . ?
C16 C17 1.439(10) . ?
C45 N5 1.381(10) . ?
C45 C46 1.437(11) . ?
C61 N11 1.333(9) . ?
C61 N7 1.379(10) . ?
C61 C62 1.445(10) . ?
C101 N20 1.320(9) . ?
C101 N16 1.407(9) . ?
C101 C102 1.449(10) . ?
N11 C60 1.343(9) . ?
C46 C47 1.387(11) . ?
C46 C51 1.408(11) . ?
C93 N19 1.332(10) . ?
C93 C94 1.461(11) . ?
N24 C140 1.368(9) . ?
N24 C133 1.375(10) . ?
N10 C52 1.332(10) . ?
N27 C132 1.340(10) . ?
N27 C133 1.349(10) . ?
C108 N17 1.319(10) . ?
C108 N16 1.389(9) . ?
C108 C107 1.448(10) . ?
N1 C6 1.371(10) . ?
N1 C9 1.373(9) . ?
N8 C76 1.377(10) . ?
N8 C69 1.381(9) . ?
N7 C68 1.385(9) . ?
C68 N12 1.332(10) . ?
C68 C67 1.459(11) . ?
N3 C19 1.380(9) . ?
C100 N20 1.316(9) . ?
C100 C99 1.472(10) . ?
C19 C20 1.411(11) . ?
C19 C18 1.435(10) . ?
C1 N4 1.381(9) . ?
C1 C20 1.393(10) . ?
C1 C2 1.449(11) . ?
C15 C14 1.400(11) . ?
C15 C33 1.507(11) . ?
C20 C39 1.513(10) . ?
C76 C75 1.463(10) . ?
C4 N4 1.369(10) . ?
C4 C5 1.421(11) . ?
C4 C3 1.453(11) . ?
N5 C52 1.382(9) . ?
N12 C69 1.331(10) . ?
N2 C11 1.370(9) . ?
N2 C14 1.384(10) . ?
C60 N6 1.365(9) . ?
C60 C59 1.453(10) . ?
N23 C132 1.362(10) . ?
N23 C125 1.369(10) . ?
N22 C124 1.361(10) . ?
N22 C117 1.380(10) . ?
C69 C70 1.451(11) . ?
C70 C71 1.382(11) . ?
C70 C75 1.402(11) . ?
C133 C134 1.451(11) . ?
N25 C116 1.342(9) . ?
N25 C117 1.343(9) . ?
C77 N17 1.331(9) . ?
C77 N13 1.364(9) . ?
C77 C78 1.458(11) . ?
N18 C85 1.320(10) . ?
N18 C84 1.341(10) . ?
C84 N13 1.395(9) . ?
C84 C83 1.461(11) . ?
C51 C50 1.383(11) . ?
C51 C52 1.458(11) . ?
C2 C3 1.348(11) . ?
C2 H2 0.9500 . ?
C75 C74 1.410(11) . ?
C67 C62 1.392(11) . ?
C67 C66 1.398(11) . ?
C59 C58 1.389(11) . ?
C59 C54 1.394(10) . ?
C33 C34 1.388(12) . ?
C33 C38 1.389(11) . ?
C8 C7 1.315(12) . ?
C8 C9 1.433(11) . ?
C8 H8 0.9500 . ?
C9 C10 1.422(11) . ?
C117 C118 1.446(10) . ?
C13 C12 1.341(11) . ?
C13 C14 1.442(11) . ?
C13 H13 0.9500 . ?
N14 C85 1.369(10) . ?
C18 C17 1.349(11) . ?
C18 H18 0.9500 . ?
C102 C103 1.390(11) . ?
C102 C107 1.404(11) . ?
C17 H17 0.9500 . ?
C39 C44 1.376(11) . ?
C39 C40 1.388(11) . ?
C40 C41 1.390(11) . ?
C40 H40 0.9500 . ?
C54 C55 1.393(11) . ?
C10 C11 1.410(11) . ?
C10 C27 1.501(11) . ?
C58 C57 1.378(11) . ?
C58 H58 0.9500 . ?
C44 C43 1.388(11) . ?
C44 H44 0.9500 . ?
C99 C94 1.388(11) . ?
C99 C98 1.388(11) . ?
C95 C96 1.394(12) . ?
C95 C94 1.399(11) . ?
C95 H95 0.9500 . ?
C85 C86 1.455(11) . ?
C55 C56 1.385(12) . ?
C55 H55 0.9500 . ?
C12 C11 1.430(11) . ?
C12 H12 0.9500 . ?
C107 C106 1.394(11) . ?
C6 C5 1.408(11) . ?
C6 C7 1.454(11) . ?
C3 H3 0.9500 . ?
C83 C82 1.379(11) . ?
C83 C78 1.394(11) . ?
C5 C21 1.492(11) . ?
C78 C79 1.409(11) . ?
N28 C109 1.336(10) . ?
N28 C140 1.336(10) . ?
N26 C125 1.335(10) . ?
N26 C124 1.344(10) . ?
C63 C64 1.382(11) . ?
C63 C62 1.388(11) . ?
C63 H63 0.9500 . ?
C86 C91 1.384(12) . ?
C86 C87 1.400(12) . ?
C103 C104 1.385(12) . ?
C103 H10 0.9500 . ?
C115 C114 1.384(11) . ?
C115 C110 1.406(11) . ?
C115 C116 1.450(10) . ?
C109 C110 1.468(11) . ?
C43 C42 1.374(11) . ?
C43 H43 0.9500 . ?
C126 C131 1.384(12) . ?
C126 C127 1.397(12) . ?
C126 C125 1.466(11) . ?
C134 C139 1.394(11) . ?
C134 C135 1.395(11) . ?
C72 C71 1.376(12) . ?
C72 C73 1.419(13) . ?
C72 H72 0.9500 . ?
C139 C138 1.393(11) . ?
C139 C140 1.463(11) . ?
C123 C118 1.395(12) . ?
C123 C122 1.395(11) . ?
C123 C124 1.458(11) . ?
C104 C105 1.394(13) . ?
C104 H10A 0.9500 . ?
C21 C26 1.383(13) . ?
C21 C22 1.395(14) . ?
C82 C81 1.380(13) . ?
C82 H82 0.9500 . ?
C7 H7 0.9500 . ?
C98 C97 1.389(12) . ?
C98 H98 0.9500 . ?
C132 C131 1.430(11) . ?
C110 C111 1.393(11) . ?
C79 C80 1.373(12) . ?
C79 H79 0.9500 . ?
C118 C119 1.391(11) . ?
C66 C65 1.387(12) . ?
C66 H66 0.9500 . ?
C34 C35 1.408(12) . ?
C34 H34 0.9500 . ?
C105 C106 1.370(12) . ?
C105 H10B 0.9500 . ?
C37 C36 1.384(13) . ?
C37 C38 1.399(12) . ?
C37 H37 0.9500 . ?
C64 C65 1.388(12) . ?
C64 H64 0.9500 . ?
C73 C74 1.368(12) . ?
C73 H73 0.9500 . ?
C96 C97 1.384(13) . ?
C96 H96 0.9500 . ?
C27 C28 1.378(12) . ?
C27 C32 1.386(12) . ?
C38 H38 0.9500 . ?
C131 C130 1.388(12) . ?
C56 C57 1.392(12) . ?
C56 H56 0.9500 . ?
C106 H10C 0.9500 . ?
C74 H74 0.9500 . ?
C57 H57 0.9500 . ?
C91 C90 1.397(12) . ?
C119 C120 1.380(12) . ?
C119 H11 0.9500 . ?
Cl16 C144 1.802(13) . ?
Cl14 C144 1.727(12) . ?
Cl8 C142 1.772(16) . ?
Cl9 C142 1.753(15) . ?
C138 C137 1.388(12) . ?
C138 H13A 0.9500 . ?
C41 C42 1.356(11) . ?
C41 H41 0.9500 . ?
C49 C50 1.372(12) . ?
C49 C48 1.409(13) . ?
C49 H49 0.9500 . ?
C111 C112 1.392(12) . ?
C111 H11A 0.9500 . ?
C136 C135 1.357(12) . ?
C136 C137 1.393(13) . ?
C136 H13B 0.9500 . ?
C42 Cl4 1.754(7) . ?
C135 H13C 0.9500 . ?
C35 C36 1.359(13) . ?
C35 H35 0.9500 . ?
C48 C47 1.382(11) . ?
C48 H48 0.9500 . ?
C47 H47 0.9500 . ?
C26 C25 1.368(14) . ?
C26 H26 0.9500 . ?
C81 C80 1.396(14) . ?
C81 H81 0.9500 . ?
C112 C113 1.389(12) . ?
C112 H11B 0.9500 . ?
C50 H50 0.9500 . ?
C137 H13D 0.9500 . ?
C114 C113 1.383(11) . ?
C114 H11C 0.9500 . ?
C113 H11D 0.9500 . ?
C122 C121 1.377(13) . ?
C122 H12A 0.9500 . ?
C97 H97 0.9500 . ?
C71 H71 0.9500 . ?
C90 C89 1.389(14) . ?
C90 H90 0.9500 . ?
C65 H65 0.9500 . ?
C32 C31 1.385(12) . ?
C32 H32 0.9500 . ?
C36 Cl3 1.741(9) . ?
C80 H80 0.9500 . ?
C28 C29 1.390(13) . ?
C28 H28 0.9500 . ?
C127 C128 1.396(15) . ?
C127 H12B 0.9500 . ?
C121 C120 1.409(14) . ?
C121 H12C 0.9500 . ?
C31 C30 1.351(13) . ?
C31 H31 0.9500 . ?
C130 C129 1.383(15) . ?
C130 H13E 0.9500 . ?
C30 C29 1.356(15) . ?
C30 Cl2 1.758(8) . ?
C87 C88 1.379(15) . ?
C87 H87 0.9500 . ?
C129 C128 1.372(17) . ?
C129 H12D 0.9500 . ?
C23 C24 1.355(18) . ?
C23 C22 1.379(16) . ?
C23 H23 0.9500 . ?
C128 H12E 0.9500 . ?
C89 C88 1.382(17) . ?
C89 H89 0.9500 . ?
C120 H12F 0.9500 . ?
C88 H88 0.9500 . ?
C29 H29 0.9500 . ?
C22 H22 0.9500 . ?
C25 C24 1.374(18) . ?
C25 H25 0.9500 . ?
C24 Cl1 1.770(11) . ?
C142 H14C 1.0000 . ?
C144 H14 1.0000 . ?
Cl11 C143 1.731(13) . ?
Cl13 C143 1.756(14) . ?
C143 Cl12 1.753(14) . ?
C143 H14B 1.0000 . ?
Cl5 C141 1.734(15) . ?
Cl6 C141 1.755(16) . ?
Cl7 C141 1.778(17) . ?
C141 H14A 1.0000 . ?

loop_
_geom_torsion_atom_site_label_1
_geom_torsion_atom_site_label_2
_geom_torsion_atom_site_label_3
_geom_torsion_atom_site_label_4
_geom_torsion
_geom_torsion_site_symmetry_1
_geom_torsion_site_symmetry_2
_geom_torsion_site_symmetry_3
_geom_torsion_site_symmetry_4
_geom_torsion_publ_flag
N8 Cd1 Eu1 N3 88.0(2) . . . . ?
N16 Cd1 Eu1 N3 -134.2(2) . . . . ?
N7 Cd1 Eu1 N3 -1.1(2) . . . . ?
N5 Cd1 Eu1 N3 178.9(2) . . . . ?
N13 Cd1 Eu1 N3 -44.3(2) . . . . ?
N6 Cd1 Eu1 N3 -89.5(2) . . . . ?
N15 Cd1 Eu1 N3 138.6(2) . . . . ?
N14 Cd1 Eu1 N3 49.1(2) . . . . ?
Eu2 Cd1 Eu1 N3 -151.4(3) . . . . ?
N8 Cd1 Eu1 N4 -1.9(2) . . . . ?
N16 Cd1 Eu1 N4 135.9(2) . . . . ?
N7 Cd1 Eu1 N4 -91.0(2) . . . . ?
N5 Cd1 Eu1 N4 89.0(2) . . . . ?
N13 Cd1 Eu1 N4 -134.2(2) . . . . ?
N6 Cd1 Eu1 N4 -179.3(2) . . . . ?
N15 Cd1 Eu1 N4 48.7(2) . . . . ?
N14 Cd1 Eu1 N4 -40.8(2) . . . . ?
Eu2 Cd1 Eu1 N4 118.8(4) . . . . ?
N8 Cd1 Eu1 N2 178.7(2) . . . . ?
N16 Cd1 Eu1 N2 -43.5(2) . . . . ?
N7 Cd1 Eu1 N2 89.6(2) . . . . ?
N5 Cd1 Eu1 N2 -90.4(2) . . . . ?
N13 Cd1 Eu1 N2 46.4(2) . . . . ?
N6 Cd1 Eu1 N2 1.3(2) . . . . ?
N15 Cd1 Eu1 N2 -130.7(2) . . . . ?
N14 Cd1 Eu1 N2 139.8(3) . . . . ?
Eu2 Cd1 Eu1 N2 -60.6(4) . . . . ?
N8 Cd1 Eu1 N1 -91.1(2) . . . . ?
N16 Cd1 Eu1 N1 46.8(2) . . . . ?
N7 Cd1 Eu1 N1 179.8(2) . . . . ?
N5 Cd1 Eu1 N1 -0.2(2) . . . . ?
N13 Cd1 Eu1 N1 136.6(2) . . . . ?
N6 Cd1 Eu1 N1 91.5(2) . . . . ?
N15 Cd1 Eu1 N1 -40.4(2) . . . . ?
N14 Cd1 Eu1 N1 -130.0(3) . . . . ?
Eu2 Cd1 Eu1 N1 29.6(4) . . . . ?
N8 Cd1 Eu1 N5 -90.9(2) . . . . ?
N16 Cd1 Eu1 N5 46.9(2) . . . . ?
N7 Cd1 Eu1 N5 179.9(2) . . . . ?
N13 Cd1 Eu1 N5 136.8(2) . . . . ?
N6 Cd1 Eu1 N5 91.6(2) . . . . ?
N15 Cd1 Eu1 N5 -40.3(2) . . . . ?
N14 Cd1 Eu1 N5 -129.8(3) . . . . ?
Eu2 Cd1 Eu1 N5 29.7(4) . . . . ?
N8 Cd1 Eu1 N6 177.4(2) . . . . ?
N16 Cd1 Eu1 N6 -44.7(2) . . . . ?
N7 Cd1 Eu1 N6 88.3(2) . . . . ?
N5 Cd1 Eu1 N6 -91.6(2) . . . . ?
N13 Cd1 Eu1 N6 45.2(2) . . . . ?
N15 Cd1 Eu1 N6 -131.9(2) . . . . ?
N14 Cd1 Eu1 N6 138.6(3) . . . . ?
Eu2 Cd1 Eu1 N6 -61.9(4) . . . . ?
N16 Cd1 Eu1 N8 137.8(2) . . . . ?
N7 Cd1 Eu1 N8 -89.1(2) . . . . ?
N5 Cd1 Eu1 N8 90.9(2) . . . . ?
N13 Cd1 Eu1 N8 -132.3(2) . . . . ?
N6 Cd1 Eu1 N8 -177.4(2) . . . . ?
N15 Cd1 Eu1 N8 50.6(2) . . . . ?
N14 Cd1 Eu1 N8 -38.9(3) . . . . ?
Eu2 Cd1 Eu1 N8 120.7(4) . . . . ?
N8 Cd1 Eu1 N7 89.1(2) . . . . ?
N16 Cd1 Eu1 N7 -133.0(2) . . . . ?
N5 Cd1 Eu1 N7 -179.9(2) . . . . ?
N13 Cd1 Eu1 N7 -43.1(2) . . . . ?
N6 Cd1 Eu1 N7 -88.3(2) . . . . ?
N15 Cd1 Eu1 N7 139.8(2) . . . . ?
N14 Cd1 Eu1 N7 50.2(2) . . . . ?
Eu2 Cd1 Eu1 N7 -150.2(4) . . . . ?
N8 Cd1 Eu2 N23 5.8(3) . . . . ?
N16 Cd1 Eu2 N23 -130.6(3) . . . . ?
N7 Cd1 Eu2 N23 98.7(3) . . . . ?
N5 Cd1 Eu2 N23 -84.2(2) . . . . ?
N13 Cd1 Eu2 N23 137.5(2) . . . . ?
N6 Cd1 Eu2 N23 -172.0(3) . . . . ?
N15 Cd1 Eu2 N23 -39.7(2) . . . . ?
N14 Cd1 Eu2 N23 48.1(3) . . . . ?
Eu1 Cd1 Eu2 N23 -112.5(4) . . . . ?
N8 Cd1 Eu2 N21 -175.8(2) . . . . ?
N16 Cd1 Eu2 N21 47.9(2) . . . . ?
N7 Cd1 Eu2 N21 -82.9(2) . . . . ?
N5 Cd1 Eu2 N21 94.2(2) . . . . ?
N13 Cd1 Eu2 N21 -44.0(2) . . . . ?
N6 Cd1 Eu2 N21 6.4(2) . . . . ?
N15 Cd1 Eu2 N21 138.7(2) . . . . ?
N14 Cd1 Eu2 N21 -133.5(2) . . . . ?
Eu1 Cd1 Eu2 N21 65.9(4) . . . . ?
N8 Cd1 Eu2 N24 97.3(3) . . . . ?
N16 Cd1 Eu2 N24 -39.0(2) . . . . ?
N7 Cd1 Eu2 N24 -169.8(2) . . . . ?
N5 Cd1 Eu2 N24 7.4(2) . . . . ?
N13 Cd1 Eu2 N24 -130.9(2) . . . . ?
N6 Cd1 Eu2 N24 -80.4(2) . . . . ?
N15 Cd1 Eu2 N24 51.8(2) . . . . ?
N14 Cd1 Eu2 N24 139.6(2) . . . . ?
Eu1 Cd1 Eu2 N24 -21.0(4) . . . . ?
N8 Cd1 Eu2 N22 -86.1(3) . . . . ?
N16 Cd1 Eu2 N22 137.6(3) . . . . ?
N7 Cd1 Eu2 N22 6.8(2) . . . . ?
N5 Cd1 Eu2 N22 -176.0(2) . . . . ?
N13 Cd1 Eu2 N22 45.7(2) . . . . ?
N6 Cd1 Eu2 N22 96.1(2) . . . . ?
N15 Cd1 Eu2 N22 -131.6(2) . . . . ?
N14 Cd1 Eu2 N22 -43.8(2) . . . . ?
Eu1 Cd1 Eu2 N22 155.6(4) . . . . ?
N8 Cd1 Eu2 N14 -42.3(3) . . . . ?
N16 Cd1 Eu2 N14 -178.6(2) . . . . ?
N7 Cd1 Eu2 N14 50.6(2) . . . . ?
N5 Cd1 Eu2 N14 -132.3(2) . . . . ?
N13 Cd1 Eu2 N14 89.5(2) . . . . ?
N6 Cd1 Eu2 N14 139.9(2) . . . . ?
N15 Cd1 Eu2 N14 -87.8(2) . . . . ?
Eu1 Cd1 Eu2 N14 -160.6(4) . . . . ?
N8 Cd1 Eu2 N15 45.5(2) . . . . ?
N16 Cd1 Eu2 N15 -90.8(2) . . . . ?
N7 Cd1 Eu2 N15 138.4(2) . . . . ?
N5 Cd1 Eu2 N15 -44.4(2) . . . . ?
N13 Cd1 Eu2 N15 177.3(2) . . . . ?
N6 Cd1 Eu2 N15 -132.3(2) . . . . ?
N14 Cd1 Eu2 N15 87.8(2) . . . . ?
Eu1 Cd1 Eu2 N15 -72.8(4) . . . . ?
N8 Cd1 Eu2 N16 136.3(3) . . . . ?
N7 Cd1 Eu2 N16 -130.8(2) . . . . ?
N5 Cd1 Eu2 N16 46.4(2) . . . . ?
N13 Cd1 Eu2 N16 -91.9(2) . . . . ?
N6 Cd1 Eu2 N16 -41.4(2) . . . . ?
N15 Cd1 Eu2 N16 90.8(2) . . . . ?
N14 Cd1 Eu2 N16 178.6(2) . . . . ?
Eu1 Cd1 Eu2 N16 18.0(4) . . . . ?
N8 Cd1 Eu2 N13 -131.8(3) . . . . ?
N16 Cd1 Eu2 N13 91.9(2) . . . . ?
N7 Cd1 Eu2 N13 -38.9(2) . . . . ?
N5 Cd1 Eu2 N13 138.3(2) . . . . ?
N6 Cd1 Eu2 N13 50.5(2) . . . . ?
N15 Cd1 Eu2 N13 -177.3(2) . . . . ?
N14 Cd1 Eu2 N13 -89.5(2) . . . . ?
Eu1 Cd1 Eu2 N13 109.9(4) . . . . ?
N23 Eu2 N15 C93 33.5(5) . . . . ?
N21 Eu2 N15 C93 155.8(5) . . . . ?
N24 Eu2 N15 C93 106.3(5) . . . . ?
N22 Eu2 N15 C93 -17.7(7) . . . . ?
N14 Eu2 N15 C93 -56.3(5) . . . . ?
N16 Eu2 N15 C93 -169.0(6) . . . . ?
N13 Eu2 N15 C93 -112.9(5) . . . . ?
Cd1 Eu2 N15 C93 -114.9(5) . . . . ?
N23 Eu2 N15 C100 -99.1(5) . . . . ?
N21 Eu2 N15 C100 23.2(7) . . . . ?
N24 Eu2 N15 C100 -26.3(5) . . . . ?
N22 Eu2 N15 C100 -150.2(4) . . . . ?
N14 Eu2 N15 C100 171.1(5) . . . . ?
N16 Eu2 N15 C100 58.5(5) . . . . ?
N13 Eu2 N15 C100 114.6(5) . . . . ?
Cd1 Eu2 N15 C100 112.5(5) . . . . ?
N23 Eu2 N15 Cd1 148.42(19) . . . . ?
N21 Eu2 N15 Cd1 -89.3(3) . . . . ?
N24 Eu2 N15 Cd1 -138.82(18) . . . . ?
N22 Eu2 N15 Cd1 97.2(3) . . . . ?
N14 Eu2 N15 Cd1 58.59(17) . . . . ?
N16 Eu2 N15 Cd1 -54.05(16) . . . . ?
N13 Eu2 N15 Cd1 2.05(17) . . . . ?
N8 Cd1 N15 C93 -27.2(5) . . . . ?
N16 Cd1 N15 C93 176.1(5) . . . . ?
N7 Cd1 N15 C93 16.4(7) . . . . ?
N5 Cd1 N15 C93 -94.9(5) . . . . ?
N13 Cd1 N15 C93 116.9(5) . . . . ?
N6 Cd1 N15 C93 -139.1(5) . . . . ?
N14 Cd1 N15 C93 61.1(5) . . . . ?
Eu2 Cd1 N15 C93 119.1(5) . . . . ?
Eu1 Cd1 N15 C93 -65.3(5) . . . . ?
N8 Cd1 N15 C100 98.7(5) . . . . ?
N16 Cd1 N15 C100 -58.0(4) . . . . ?
N7 Cd1 N15 C100 142.3(5) . . . . ?
N5 Cd1 N15 C100 31.0(5) . . . . ?
N13 Cd1 N15 C100 -117.2(5) . . . . ?
N6 Cd1 N15 C100 -13.2(6) . . . . ?
N14 Cd1 N15 C100 -173.0(5) . . . . ?
Eu2 Cd1 N15 C100 -115.0(5) . . . . ?
Eu1 Cd1 N15 C100 60.6(5) . . . . ?
N8 Cd1 N15 Eu2 -146.24(18) . . . . ?
N16 Cd1 N15 Eu2 57.02(17) . . . . ?
N7 Cd1 N15 Eu2 -102.7(3) . . . . ?
N5 Cd1 N15 Eu2 146.03(17) . . . . ?
N13 Cd1 N15 Eu2 -2.12(18) . . . . ?
N6 Cd1 N15 Eu2 101.9(3) . . . . ?
N14 Cd1 N15 Eu2 -57.91(17) . . . . ?
Eu1 Cd1 N15 Eu2 175.67(3) . . . . ?
N23 Eu2 N21 C109 106.9(6) . . . . ?
N24 Eu2 N21 C109 46.1(5) . . . . ?
N22 Eu2 N21 C109 168.3(6) . . . . ?
N14 Eu2 N21 C109 -136.5(5) . . . . ?
N15 Eu2 N21 C109 -7.4(7) . . . . ?
N16 Eu2 N21 C109 -38.9(6) . . . . ?
N13 Eu2 N21 C109 -103.0(6) . . . . ?
Cd1 Eu2 N21 C109 -71.7(6) . . . . ?
N23 Eu2 N21 C116 -109.6(5) . . . . ?
N24 Eu2 N21 C116 -170.4(5) . . . . ?
N22 Eu2 N21 C116 -48.1(5) . . . . ?
N14 Eu2 N21 C116 7.0(7) . . . . ?
N15 Eu2 N21 C116 136.2(5) . . . . ?
N16 Eu2 N21 C116 104.7(5) . . . . ?
N13 Eu2 N21 C116 40.5(5) . . . . ?
Cd1 Eu2 N21 C116 71.8(5) . . . . ?
C76 N9 C45 N5 -1.4(11) . . . . ?
C76 N9 C45 C46 178.9(7) . . . . ?
N7 C61 N11 C60 -2.6(11) . . . . ?
C62 C61 N11 C60 178.7(7) . . . . ?
N9 C45 C46 C47 -0.6(13) . . . . ?
N5 C45 C46 C47 179.6(8) . . . . ?
N9 C45 C46 C51 -179.7(7) . . . . ?
N5 C45 C46 C51 0.6(8) . . . . ?
C100 N15 C93 N19 -178.6(7) . . . . ?
Eu2 N15 C93 N19 45.0(9) . . . . ?
Cd1 N15 C93 N19 -49.3(9) . . . . ?
C100 N15 C93 C94 -0.8(8) . . . . ?
Eu2 N15 C93 C94 -137.2(5) . . . . ?
Cd1 N15 C93 C94 128.5(5) . . . . ?
N23 Eu2 N24 C140 -167.9(6) . . . . ?
N21 Eu2 N24 C140 -45.5(5) . . . . ?
N22 Eu2 N24 C140 -106.3(6) . . . . ?
N14 Eu2 N24 C140 137.5(5) . . . . ?
N15 Eu2 N24 C140 107.7(6) . . . . ?
N16 Eu2 N24 C140 43.1(6) . . . . ?
N13 Eu2 N24 C140 8.2(7) . . . . ?
Cd1 Eu2 N24 C140 70.7(6) . . . . ?
N23 Eu2 N24 C133 47.9(5) . . . . ?
N21 Eu2 N24 C133 170.3(6) . . . . ?
N22 Eu2 N24 C133 109.5(5) . . . . ?
N14 Eu2 N24 C133 -6.7(8) . . . . ?
N15 Eu2 N24 C133 -36.5(5) . . . . ?
N16 Eu2 N24 C133 -101.1(6) . . . . ?
N13 Eu2 N24 C133 -136.0(5) . . . . ?
Cd1 Eu2 N24 C133 -73.5(6) . . . . ?
N6 C53 N10 C52 -0.2(11) . . . . ?
C54 C53 N10 C52 -177.6(7) . . . . ?
N3 Eu1 N1 C6 -103.0(6) . . . . ?
N4 Eu1 N1 C6 -40.0(5) . . . . ?
N2 Eu1 N1 C6 -164.8(6) . . . . ?
N5 Eu1 N1 C6 76.0(6) . . . . ?
N6 Eu1 N1 C6 127.6(5) . . . . ?
N8 Eu1 N1 C6 27.0(6) . . . . ?
N7 Eu1 N1 C6 76.8(10) . . . . ?
Cd1 Eu1 N1 C6 76.1(6) . . . . ?
N3 Eu1 N1 C9 104.2(6) . . . . ?
N4 Eu1 N1 C9 167.1(6) . . . . ?
N2 Eu1 N1 C9 42.4(5) . . . . ?
N5 Eu1 N1 C9 -76.8(6) . . . . ?
N6 Eu1 N1 C9 -25.2(6) . . . . ?
N8 Eu1 N1 C9 -125.8(5) . . . . ?
N7 Eu1 N1 C9 -76.1(10) . . . . ?
Cd1 Eu1 N1 C9 -76.7(6) . . . . ?
N16 Cd1 N8 C76 8.0(7) . . . . ?
N7 Cd1 N8 C76 170.0(6) . . . . ?
N5 Cd1 N8 C76 54.9(5) . . . . ?
N13 Cd1 N8 C76 -138.0(5) . . . . ?
N6 Cd1 N8 C76 112.5(5) . . . . ?
N15 Cd1 N8 C76 -32.8(5) . . . . ?
N14 Cd1 N8 C76 -96.4(5) . . . . ?
Eu2 Cd1 N8 C76 -65.6(5) . . . . ?
Eu1 Cd1 N8 C76 110.5(5) . . . . ?
N16 Cd1 N8 C69 141.0(5) . . . . ?
N7 Cd1 N8 C69 -57.0(5) . . . . ?
N5 Cd1 N8 C69 -172.1(6) . . . . ?
N13 Cd1 N8 C69 -5.0(7) . . . . ?
N6 Cd1 N8 C69 -114.4(5) . . . . ?
N15 Cd1 N8 C69 100.2(5) . . . . ?
N14 Cd1 N8 C69 36.6(5) . . . . ?
Eu2 Cd1 N8 C69 67.4(5) . . . . ?
Eu1 Cd1 N8 C69 -116.5(5) . . . . ?
N16 Cd1 N8 Eu1 -102.5(3) . . . . ?
N7 Cd1 N8 Eu1 59.50(17) . . . . ?
N5 Cd1 N8 Eu1 -55.64(17) . . . . ?
N13 Cd1 N8 Eu1 111.5(3) . . . . ?
N6 Cd1 N8 Eu1 2.0(2) . . . . ?
N15 Cd1 N8 Eu1 -143.31(17) . . . . ?
N14 Cd1 N8 Eu1 153.09(17) . . . . ?
Eu2 Cd1 N8 Eu1 -176.13(3) . . . . ?
N3 Eu1 N8 C76 126.8(5) . . . . ?
N4 Eu1 N8 C76 58.6(5) . . . . ?
N2 Eu1 N8 C76 -124.6(9) . . . . ?
N1 Eu1 N8 C76 -7.4(5) . . . . ?
N5 Eu1 N8 C76 -64.3(5) . . . . ?
N6 Eu1 N8 C76 -121.6(5) . . . . ?
N7 Eu1 N8 C76 -175.5(5) . . . . ?
Cd1 Eu1 N8 C76 -119.7(5) . . . . ?
N3 Eu1 N8 C69 4.3(6) . . . . ?
N4 Eu1 N8 C69 -63.9(5) . . . . ?
N2 Eu1 N8 C69 112.8(9) . . . . ?
N1 Eu1 N8 C69 -130.0(5) . . . . ?
N5 Eu1 N8 C69 173.1(6) . . . . ?
N6 Eu1 N8 C69 115.9(5) . . . . ?
N7 Eu1 N8 C69 62.0(5) . . . . ?
Cd1 Eu1 N8 C69 117.8(6) . . . . ?
N3 Eu1 N8 Cd1 -113.49(19) . . . . ?
N4 Eu1 N8 Cd1 178.3(2) . . . . ?
N2 Eu1 N8 Cd1 -4.9(9) . . . . ?
N1 Eu1 N8 Cd1 112.29(19) . . . . ?
N5 Eu1 N8 Cd1 55.37(19) . . . . ?
N6 Eu1 N8 Cd1 -1.86(18) . . . . ?
N7 Eu1 N8 Cd1 -55.78(17) . . . . ?
N11 C61 N7 C68 -179.7(7) . . . . ?
C62 C61 N7 C68 -0.9(8) . . . . ?
N11 C61 N7 Cd1 49.0(9) . . . . ?
C62 C61 N7 Cd1 -132.1(5) . . . . ?
N11 C61 N7 Eu1 -45.3(9) . . . . ?
C62 C61 N7 Eu1 133.6(5) . . . . ?
N8 Cd1 N7 C61 -174.3(5) . . . . ?
N16 Cd1 N7 C61 -10.7(7) . . . . ?
N5 Cd1 N7 C61 -115.0(5) . . . . ?
N13 Cd1 N7 C61 33.9(5) . . . . ?
N6 Cd1 N7 C61 -57.9(5) . . . . ?
N15 Cd1 N7 C61 137.8(5) . . . . ?
N14 Cd1 N7 C61 98.6(5) . . . . ?
Eu2 Cd1 N7 C61 62.6(5) . . . . ?
Eu1 Cd1 N7 C61 -115.1(5) . . . . ?
N8 Cd1 N7 C68 58.3(5) . . . . ?
N16 Cd1 N7 C68 -138.1(5) . . . . ?
N5 Cd1 N7 C68 117.5(5) . . . . ?
N13 Cd1 N7 C68 -93.5(5) . . . . ?
N6 Cd1 N7 C68 174.7(6) . . . . ?
N15 Cd1 N7 C68 10.4(7) . . . . ?
N14 Cd1 N7 C68 -28.8(5) . . . . ?
Eu2 Cd1 N7 C68 -64.8(5) . . . . ?
Eu1 Cd1 N7 C68 117.5(5) . . . . ?
N8 Cd1 N7 Eu1 -59.24(17) . . . . ?
N16 Cd1 N7 Eu1 104.4(3) . . . . ?
N5 Cd1 N7 Eu1 0.04(19) . . . . ?
N13 Cd1 N7 Eu1 148.96(17) . . . . ?
N6 Cd1 N7 Eu1 57.16(17) . . . . ?
N15 Cd1 N7 Eu1 -107.1(3) . . . . ?
N14 Cd1 N7 Eu1 -146.31(16) . . . . ?
Eu2 Cd1 N7 Eu1 177.73(3) . . . . ?
N3 Eu1 N7 C61 -63.8(5) . . . . ?
N4 Eu1 N7 C61 -130.9(5) . . . . ?
N2 Eu1 N7 C61 2.2(5) . . . . ?
N1 Eu1 N7 C61 116.4(8) . . . . ?
N5 Eu1 N7 C61 117.1(5) . . . . ?
N6 Eu1 N7 C61 60.3(5) . . . . ?
N8 Eu1 N7 C61 171.6(5) . . . . ?
Cd1 Eu1 N7 C61 117.2(5) . . . . ?
N3 Eu1 N7 C68 65.2(5) . . . . ?
N4 Eu1 N7 C68 -1.9(5) . . . . ?
N2 Eu1 N7 C68 131.2(5) . . . . ?
N1 Eu1 N7 C68 -114.6(8) . . . . ?
N5 Eu1 N7 C68 -113.9(5) . . . . ?
N6 Eu1 N7 C68 -170.7(6) . . . . ?
N8 Eu1 N7 C68 -59.5(5) . . . . ?
Cd1 Eu1 N7 C68 -113.8(5) . . . . ?
N3 Eu1 N7 Cd1 179.0(2) . . . . ?
N4 Eu1 N7 Cd1 111.91(19) . . . . ?
N2 Eu1 N7 Cd1 -114.97(18) . . . . ?
N1 Eu1 N7 Cd1 -0.8(9) . . . . ?
N5 Eu1 N7 Cd1 -0.04(17) . . . . ?
N6 Eu1 N7 Cd1 -56.92(18) . . . . ?
N8 Eu1 N7 Cd1 54.38(17) . . . . ?
C61 N7 C68 N12 179.8(7) . . . . ?
Cd1 N7 C68 N12 -47.2(9) . . . . ?
Eu1 N7 C68 N12 46.6(9) . . . . ?
C61 N7 C68 C67 0.3(8) . . . . ?
Cd1 N7 C68 C67 133.3(5) . . . . ?
Eu1 N7 C68 C67 -132.9(5) . . . . ?
C15 C16 N3 C19 -174.7(7) . . . . ?
C17 C16 N3 C19 2.1(8) . . . . ?
C15 C16 N3 Eu1 31.7(10) . . . . ?
C17 C16 N3 Eu1 -151.5(5) . . . . ?
N4 Eu1 N3 C16 -166.0(6) . . . . ?
N2 Eu1 N3 C16 -42.2(6) . . . . ?
N1 Eu1 N3 C16 -103.6(6) . . . . ?
N5 Eu1 N3 C16 80.6(10) . . . . ?
N6 Eu1 N3 C16 26.7(6) . . . . ?
N8 Eu1 N3 C16 125.3(6) . . . . ?
N7 Eu1 N3 C16 76.5(6) . . . . ?
Cd1 Eu1 N3 C16 77.3(6) . . . . ?
N4 Eu1 N3 C19 44.2(5) . . . . ?
N2 Eu1 N3 C19 168.1(6) . . . . ?
N1 Eu1 N3 C19 106.6(5) . . . . ?
N5 Eu1 N3 C19 -69.2(10) . . . . ?
N6 Eu1 N3 C19 -123.1(5) . . . . ?
N8 Eu1 N3 C19 -24.5(6) . . . . ?
N7 Eu1 N3 C19 -73.3(5) . . . . ?
Cd1 Eu1 N3 C19 -72.5(5) . . . . ?
C93 N15 C100 N20 178.4(7) . . . . ?
Eu2 N15 C100 N20 -43.4(9) . . . . ?
Cd1 N15 C100 N20 48.0(9) . . . . ?
C93 N15 C100 C99 -0.6(8) . . . . ?
Eu2 N15 C100 C99 137.6(5) . . . . ?
Cd1 N15 C100 C99 -131.0(5) . . . . ?
C16 N3 C19 C20 171.0(7) . . . . ?
Eu1 N3 C19 C20 -34.5(9) . . . . ?
C16 N3 C19 C18 -2.5(8) . . . . ?
Eu1 N3 C19 C18 152.0(5) . . . . ?
N3 C16 C15 C14 4.1(12) . . . . ?
C17 C16 C15 C14 -172.1(7) . . . . ?
N3 C16 C15 C33 179.7(7) . . . . ?
C17 C16 C15 C33 3.4(11) . . . . ?
N4 C1 C20 C19 6.4(12) . . . . ?
C2 C1 C20 C19 -167.5(7) . . . . ?
N4 C1 C20 C39 -176.9(7) . . . . ?
C2 C1 C20 C39 9.2(11) . . . . ?
N3 C19 C20 C1 -2.4(12) . . . . ?
C18 C19 C20 C1 170.1(7) . . . . ?
N3 C19 C20 C39 -179.2(7) . . . . ?
C18 C19 C20 C39 -6.6(10) . . . . ?
C45 N9 C76 N8 -1.5(12) . . . . ?
C45 N9 C76 C75 178.4(7) . . . . ?
C69 N8 C76 N9 -179.7(7) . . . . ?
Cd1 N8 C76 N9 -42.0(9) . . . . ?
Eu1 N8 C76 N9 52.0(9) . . . . ?
C69 N8 C76 C75 0.3(8) . . . . ?
Cd1 N8 C76 C75 138.0(5) . . . . ?
Eu1 N8 C76 C75 -127.9(5) . . . . ?
N15 C100 N20 C101 -3.9(11) . . . . ?
C99 C100 N20 C101 174.9(7) . . . . ?
N16 C101 N20 C100 0.1(11) . . . . ?
C102 C101 N20 C100 178.9(7) . . . . ?
N9 C45 N5 C52 -179.6(7) . . . . ?
C46 C45 N5 C52 0.2(8) . . . . ?
N9 C45 N5 Cd1 45.1(9) . . . . ?
C46 C45 N5 Cd1 -135.1(5) . . . . ?
N9 C45 N5 Eu1 -52.0(9) . . . . ?
C46 C45 N5 Eu1 127.8(5) . . . . ?
N8 Cd1 N5 C45 -55.7(5) . . . . ?
N16 Cd1 N5 C45 100.5(5) . . . . ?
N7 Cd1 N5 C45 -115.3(5) . . . . ?
N13 Cd1 N5 C45 138.7(5) . . . . ?
N6 Cd1 N5 C45 -172.2(5) . . . . ?
N15 Cd1 N5 C45 34.7(5) . . . . ?
N14 Cd1 N5 C45 -2.6(6) . . . . ?
Eu2 Cd1 N5 C45 66.9(5) . . . . ?
Eu1 Cd1 N5 C45 -115.3(5) . . . . ?
N8 Cd1 N5 C52 173.9(6) . . . . ?
N16 Cd1 N5 C52 -29.9(5) . . . . ?
N7 Cd1 N5 C52 114.3(5) . . . . ?
N13 Cd1 N5 C52 8.3(7) . . . . ?
N6 Cd1 N5 C52 57.4(5) . . . . ?
N15 Cd1 N5 C52 -95.7(5) . . . . ?
N14 Cd1 N5 C52 -133.0(5) . . . . ?
Eu2 Cd1 N5 C52 -63.5(5) . . . . ?
Eu1 Cd1 N5 C52 114.3(5) . . . . ?
N8 Cd1 N5 Eu1 59.55(18) . . . . ?
N16 Cd1 N5 Eu1 -144.16(18) . . . . ?
N7 Cd1 N5 Eu1 0.0(2) . . . . ?
N13 Cd1 N5 Eu1 -106.0(3) . . . . ?
N6 Cd1 N5 Eu1 -56.91(17) . . . . ?
N15 Cd1 N5 Eu1 149.99(17) . . . . ?
N14 Cd1 N5 Eu1 112.7(3) . . . . ?
Eu2 Cd1 N5 Eu1 -177.82(3) . . . . ?
N3 Eu1 N5 C45 114.3(8) . . . . ?
N4 Eu1 N5 C45 5.0(5) . . . . ?
N2 Eu1 N5 C45 -127.1(5) . . . . ?
N1 Eu1 N5 C45 -61.9(5) . . . . ?
N6 Eu1 N5 C45 173.3(5) . . . . ?
N8 Eu1 N5 C45 64.9(5) . . . . ?
N7 Eu1 N5 C45 118.3(5) . . . . ?
Cd1 Eu1 N5 C45 118.2(5) . . . . ?
N3 Eu1 N5 C52 -121.9(8) . . . . ?
N4 Eu1 N5 C52 128.7(5) . . . . ?
N2 Eu1 N5 C52 -3.3(6) . . . . ?
N1 Eu1 N5 C52 61.8(5) . . . . ?
N6 Eu1 N5 C52 -62.9(5) . . . . ?
N8 Eu1 N5 C52 -171.3(6) . . . . ?
N7 Eu1 N5 C52 -118.0(5) . . . . ?
Cd1 Eu1 N5 C52 -118.0(6) . . . . ?
N3 Eu1 N5 Cd1 -3.9(9) . . . . ?
N4 Eu1 N5 Cd1 -113.26(19) . . . . ?
N2 Eu1 N5 Cd1 114.71(19) . . . . ?
N1 Eu1 N5 Cd1 179.9(2) . . . . ?
N6 Eu1 N5 Cd1 55.09(17) . . . . ?
N8 Eu1 N5 Cd1 -53.31(17) . . . . ?
N7 Eu1 N5 Cd1 0.04(17) . . . . ?
N7 C68 N12 C69 1.5(12) . . . . ?
C67 C68 N12 C69 -179.1(7) . . . . ?
C5 C4 N4 C1 176.4(7) . . . . ?
C3 C4 N4 C1 -1.2(8) . . . . ?
C5 C4 N4 Eu1 -25.0(11) . . . . ?
C3 C4 N4 Eu1 157.4(5) . . . . ?
C20 C1 N4 C4 -173.3(7) . . . . ?
C2 C1 N4 C4 1.4(8) . . . . ?
C20 C1 N4 Eu1 27.3(10) . . . . ?
C2 C1 N4 Eu1 -158.0(5) . . . . ?
N3 Eu1 N4 C4 163.6(6) . . . . ?
N2 Eu1 N4 C4 99.8(6) . . . . ?
N1 Eu1 N4 C4 37.7(6) . . . . ?
N5 Eu1 N4 C4 -29.9(6) . . . . ?
N6 Eu1 N4 C4 -81.8(11) . . . . ?
N8 Eu1 N4 C4 -81.0(6) . . . . ?
N7 Eu1 N4 C4 -129.4(6) . . . . ?
Cd1 Eu1 N4 C4 -79.6(6) . . . . ?
N3 Eu1 N4 C1 -41.2(5) . . . . ?
N2 Eu1 N4 C1 -104.9(5) . . . . ?
N1 Eu1 N4 C1 -167.1(6) . . . . ?
N5 Eu1 N4 C1 125.3(5) . . . . ?
N6 Eu1 N4 C1 73.5(11) . . . . ?
N8 Eu1 N4 C1 74.3(5) . . . . ?
N7 Eu1 N4 C1 25.8(6) . . . . ?
Cd1 Eu1 N4 C1 75.6(6) . . . . ?
N3 Eu1 N2 C11 -167.2(6) . . . . ?
N4 Eu1 N2 C11 -103.1(6) . . . . ?
N1 Eu1 N2 C11 -40.7(6) . . . . ?
N5 Eu1 N2 C11 25.4(6) . . . . ?
N6 Eu1 N2 C11 77.3(6) . . . . ?
N8 Eu1 N2 C11 80.5(11) . . . . ?
N7 Eu1 N2 C11 126.6(6) . . . . ?
Cd1 Eu1 N2 C11 76.4(6) . . . . ?
N3 Eu1 N2 C14 39.4(5) . . . . ?
N4 Eu1 N2 C14 103.5(6) . . . . ?
N1 Eu1 N2 C14 165.9(6) . . . . ?
N5 Eu1 N2 C14 -128.0(5) . . . . ?
N6 Eu1 N2 C14 -76.1(6) . . . . ?
N8 Eu1 N2 C14 -72.9(11) . . . . ?
N7 Eu1 N2 C14 -26.8(6) . . . . ?
Cd1 Eu1 N2 C14 -77.0(6) . . . . ?
N17 C108 N16 C101 179.6(7) . . . . ?
C107 C108 N16 C101 -1.3(8) . . . . ?
N17 C108 N16 Cd1 44.3(9) . . . . ?
C107 C108 N16 Cd1 -136.6(5) . . . . ?
N17 C108 N16 Eu2 -50.7(9) . . . . ?
C107 C108 N16 Eu2 128.4(5) . . . . ?
N20 C101 N16 C108 179.9(7) . . . . ?
C102 C101 N16 C108 1.0(8) . . . . ?
N20 C101 N16 Cd1 -46.3(9) . . . . ?
C102 C101 N16 Cd1 134.7(5) . . . . ?
N20 C101 N16 Eu2 49.8(8) . . . . ?
C102 C101 N16 Eu2 -129.2(5) . . . . ?
N8 Cd1 N16 C108 142.4(5) . . . . ?
N7 Cd1 N16 C108 -9.2(6) . . . . ?
N5 Cd1 N16 C108 100.0(5) . . . . ?
N13 Cd1 N16 C108 -58.9(5) . . . . ?
N6 Cd1 N16 C108 33.1(5) . . . . ?
N15 Cd1 N16 C108 -171.8(5) . . . . ?
N14 Cd1 N16 C108 -116.4(5) . . . . ?
Eu2 Cd1 N16 C108 -115.3(5) . . . . ?
Eu1 Cd1 N16 C108 66.0(5) . . . . ?
N8 Cd1 N16 C101 12.5(7) . . . . ?
N7 Cd1 N16 C101 -139.1(5) . . . . ?
N5 Cd1 N16 C101 -30.0(5) . . . . ?
N13 Cd1 N16 C101 171.2(5) . . . . ?
N6 Cd1 N16 C101 -96.8(5) . . . . ?
N15 Cd1 N16 C101 58.3(5) . . . . ?
N14 Cd1 N16 C101 113.7(5) . . . . ?
Eu2 Cd1 N16 C101 114.8(5) . . . . ?
Eu1 Cd1 N16 C101 -63.9(5) . . . . ?
N8 Cd1 N16 Eu2 -102.2(3) . . . . ?
N7 Cd1 N16 Eu2 106.1(3) . . . . ?
N5 Cd1 N16 Eu2 -144.71(18) . . . . ?
N13 Cd1 N16 Eu2 56.42(17) . . . . ?
N6 Cd1 N16 Eu2 148.48(18) . . . . ?
N15 Cd1 N16 Eu2 -56.45(17) . . . . ?
N14 Cd1 N16 Eu2 -1.05(19) . . . . ?
Eu1 Cd1 N16 Eu2 -178.65(3) . . . . ?
N23 Eu2 N16 C108 -148.9(4) . . . . ?
N21 Eu2 N16 C108 -25.5(5) . . . . ?
N24 Eu2 N16 C108 -96.5(5) . . . . ?
N22 Eu2 N16 C108 25.9(6) . . . . ?
N14 Eu2 N16 C108 116.5(5) . . . . ?
N15 Eu2 N16 C108 173.5(5) . . . . ?
N13 Eu2 N16 C108 59.6(5) . . . . ?
Cd1 Eu2 N16 C108 115.4(5) . . . . ?
N23 Eu2 N16 C101 -23.0(6) . . . . ?
N21 Eu2 N16 C101 100.4(5) . . . . ?
N24 Eu2 N16 C101 29.3(5) . . . . ?
N22 Eu2 N16 C101 151.8(4) . . . . ?
N14 Eu2 N16 C101 -117.6(5) . . . . ?
N15 Eu2 N16 C101 -60.7(4) . . . . ?
N13 Eu2 N16 C101 -174.5(5) . . . . ?
Cd1 Eu2 N16 C101 -118.7(5) . . . . ?
N23 Eu2 N16 Cd1 95.7(3) . . . . ?
N21 Eu2 N16 Cd1 -140.89(19) . . . . ?
N24 Eu2 N16 Cd1 148.0(2) . . . . ?
N22 Eu2 N16 Cd1 -89.5(3) . . . . ?
N14 Eu2 N16 Cd1 1.06(19) . . . . ?
N15 Eu2 N16 Cd1 58.05(17) . . . . ?
N13 Eu2 N16 Cd1 -55.82(17) . . . . ?
N14 C92 N19 C93 0.1(12) . . . . ?
C91 C92 N19 C93 178.3(7) . . . . ?
N15 C93 N19 C92 0.4(11) . . . . ?
C94 C93 N19 C92 -177.2(7) . . . . ?
C61 N11 C60 N6 -1.0(11) . . . . ?
C61 N11 C60 C59 178.8(7) . . . . ?
N21 Eu2 N23 C132 -104.8(5) . . . . ?
N24 Eu2 N23 C132 -45.0(5) . . . . ?
N22 Eu2 N23 C132 -166.4(6) . . . . ?
N14 Eu2 N23 C132 108.7(5) . . . . ?
N15 Eu2 N23 C132 44.3(5) . . . . ?
N16 Eu2 N23 C132 10.6(7) . . . . ?
N13 Eu2 N23 C132 139.5(5) . . . . ?
Cd1 Eu2 N23 C132 73.7(6) . . . . ?
N21 Eu2 N23 C125 101.5(6) . . . . ?
N24 Eu2 N23 C125 161.3(6) . . . . ?
N22 Eu2 N23 C125 39.9(5) . . . . ?
N14 Eu2 N23 C125 -45.0(6) . . . . ?
N15 Eu2 N23 C125 -109.5(6) . . . . ?
N16 Eu2 N23 C125 -143.1(5) . . . . ?
N13 Eu2 N23 C125 -14.2(8) . . . . ?
Cd1 Eu2 N23 C125 -80.0(6) . . . . ?
N23 Eu2 N22 C124 -39.0(6) . . . . ?
N21 Eu2 N22 C124 -160.7(6) . . . . ?
N24 Eu2 N22 C124 -100.8(6) . . . . ?
N14 Eu2 N22 C124 49.9(6) . . . . ?
N15 Eu2 N22 C124 15.5(7) . . . . ?
N16 Eu2 N22 C124 144.4(5) . . . . ?
N13 Eu2 N22 C124 114.5(6) . . . . ?
Cd1 Eu2 N22 C124 82.3(6) . . . . ?
N23 Eu2 N22 C117 164.1(6) . . . . ?
N21 Eu2 N22 C117 42.4(5) . . . . ?
N24 Eu2 N22 C117 102.3(5) . . . . ?
N14 Eu2 N22 C117 -107.0(5) . . . . ?
N15 Eu2 N22 C117 -141.5(5) . . . . ?
N16 Eu2 N22 C117 -12.5(7) . . . . ?
N13 Eu2 N22 C117 -42.4(5) . . . . ?
Cd1 Eu2 N22 C117 -74.6(5) . . . . ?
C68 N12 C69 N8 2.7(12) . . . . ?
C68 N12 C69 C70 -176.2(7) . . . . ?
C76 N8 C69 N12 -179.1(7) . . . . ?
Cd1 N8 C69 N12 42.1(9) . . . . ?
Eu1 N8 C69 N12 -54.0(9) . . . . ?
C76 N8 C69 C70 -0.1(8) . . . . ?
Cd1 N8 C69 C70 -138.9(5) . . . . ?
Eu1 N8 C69 C70 125.0(5) . . . . ?
N11 C60 N6 C53 -178.1(7) . . . . ?
C59 C60 N6 C53 2.0(8) . . . . ?
N11 C60 N6 Cd1 -41.6(9) . . . . ?
C59 C60 N6 Cd1 138.6(5) . . . . ?
N11 C60 N6 Eu1 55.3(8) . . . . ?
C59 C60 N6 Eu1 -124.6(5) . . . . ?
N10 C53 N6 C60 -179.6(7) . . . . ?
C54 C53 N6 C60 -1.9(8) . . . . ?
N10 C53 N6 Cd1 43.2(9) . . . . ?
C54 C53 N6 Cd1 -139.1(5) . . . . ?
N10 C53 N6 Eu1 -50.8(8) . . . . ?
C54 C53 N6 Eu1 126.8(5) . . . . ?
N8 Cd1 N6 C60 114.1(5) . . . . ?
N16 Cd1 N6 C60 -98.1(5) . . . . ?
N7 Cd1 N6 C60 55.4(5) . . . . ?
N5 Cd1 N6 C60 172.5(5) . . . . ?
N13 Cd1 N6 C60 -31.5(5) . . . . ?
N15 Cd1 N6 C60 -138.3(5) . . . . ?
N14 Cd1 N6 C60 4.6(7) . . . . ?
Eu2 Cd1 N6 C60 -67.7(5) . . . . ?
Eu1 Cd1 N6 C60 116.2(5) . . . . ?
N8 Cd1 N6 C53 -114.0(5) . . . . ?
N16 Cd1 N6 C53 33.7(5) . . . . ?
N7 Cd1 N6 C53 -172.7(6) . . . . ?
N5 Cd1 N6 C53 -55.6(5) . . . . ?
N13 Cd1 N6 C53 100.4(5) . . . . ?
N15 Cd1 N6 C53 -6.4(7) . . . . ?
N14 Cd1 N6 C53 136.5(5) . . . . ?
Eu2 Cd1 N6 C53 64.2(5) . . . . ?
Eu1 Cd1 N6 C53 -111.9(5) . . . . ?
N8 Cd1 N6 Eu1 -2.1(2) . . . . ?
N16 Cd1 N6 Eu1 145.60(18) . . . . ?
N7 Cd1 N6 Eu1 -60.81(18) . . . . ?
N5 Cd1 N6 Eu1 56.23(17) . . . . ?
N13 Cd1 N6 Eu1 -147.70(17) . . . . ?
N15 Cd1 N6 Eu1 105.5(3) . . . . ?
N14 Cd1 N6 Eu1 -111.6(3) . . . . ?
Eu2 Cd1 N6 Eu1 176.08(3) . . . . ?
N3 Eu1 N6 C60 -5.8(5) . . . . ?
N4 Eu1 N6 C60 -116.6(9) . . . . ?
N2 Eu1 N6 C60 62.0(5) . . . . ?
N1 Eu1 N6 C60 128.0(5) . . . . ?
N5 Eu1 N6 C60 -173.2(5) . . . . ?
N8 Eu1 N6 C60 -117.3(5) . . . . ?
N7 Eu1 N6 C60 -64.1(5) . . . . ?
Cd1 Eu1 N6 C60 -119.1(5) . . . . ?
N3 Eu1 N6 C53 -129.4(5) . . . . ?
N4 Eu1 N6 C53 119.8(8) . . . . ?
N2 Eu1 N6 C53 -61.7(5) . . . . ?
N1 Eu1 N6 C53 4.3(5) . . . . ?
N5 Eu1 N6 C53 63.2(5) . . . . ?
N8 Eu1 N6 C53 119.0(5) . . . . ?
N7 Eu1 N6 C53 172.3(5) . . . . ?
Cd1 Eu1 N6 C53 117.2(5) . . . . ?
N3 Eu1 N6 Cd1 113.36(18) . . . . ?
N4 Eu1 N6 Cd1 2.6(9) . . . . ?
N2 Eu1 N6 Cd1 -178.9(2) . . . . ?
N1 Eu1 N6 Cd1 -112.91(19) . . . . ?
N5 Eu1 N6 Cd1 -54.03(17) . . . . ?
N8 Eu1 N6 Cd1 1.79(17) . . . . ?
N7 Eu1 N6 Cd1 55.07(17) . . . . ?
N12 C69 C70 C71 -0.8(13) . . . . ?
N8 C69 C70 C71 -179.8(8) . . . . ?
N12 C69 C70 C75 178.8(7) . . . . ?
N8 C69 C70 C75 -0.2(8) . . . . ?
C132 N27 C133 N24 -4.6(11) . . . . ?
C132 N27 C133 C134 173.6(7) . . . . ?
C140 N24 C133 N27 174.1(7) . . . . ?
Eu2 N24 C133 N27 -36.4(9) . . . . ?
C140 N24 C133 C134 -4.3(8) . . . . ?
Eu2 N24 C133 C134 145.1(5) . . . . ?
C85 N18 C84 N13 -2.2(11) . . . . ?
C85 N18 C84 C83 178.5(7) . . . . ?
C47 C46 C51 C50 0.1(11) . . . . ?
C45 C46 C51 C50 179.3(7) . . . . ?
C47 C46 C51 C52 179.8(7) . . . . ?
C45 C46 C51 C52 -1.0(8) . . . . ?
N4 C1 C2 C3 -1.0(9) . . . . ?
C20 C1 C2 C3 173.8(7) . . . . ?
C71 C70 C75 C74 -0.6(12) . . . . ?
C69 C70 C75 C74 179.8(7) . . . . ?
C71 C70 C75 C76 -180.0(7) . . . . ?
C69 C70 C75 C76 0.4(8) . . . . ?
N9 C76 C75 C70 179.6(7) . . . . ?
N8 C76 C75 C70 -0.4(8) . . . . ?
N9 C76 C75 C74 0.3(13) . . . . ?
N8 C76 C75 C74 -179.7(8) . . . . ?
N12 C68 C67 C62 -179.1(7) . . . . ?
N7 C68 C67 C62 0.4(8) . . . . ?
N12 C68 C67 C66 0.8(13) . . . . ?
N7 C68 C67 C66 -179.7(8) . . . . ?
N11 C60 C59 C58 -0.2(13) . . . . ?
N6 C60 C59 C58 179.6(8) . . . . ?
N11 C60 C59 C54 178.8(6) . . . . ?
N6 C60 C59 C54 -1.4(8) . . . . ?
C14 C15 C33 C34 85.5(9) . . . . ?
C16 C15 C33 C34 -90.4(9) . . . . ?
C14 C15 C33 C38 -91.7(9) . . . . ?
C16 C15 C33 C38 92.4(9) . . . . ?
C6 N1 C9 C10 170.4(7) . . . . ?
Eu1 N1 C9 C10 -32.5(10) . . . . ?
C6 N1 C9 C8 -3.5(8) . . . . ?
Eu1 N1 C9 C8 153.6(5) . . . . ?
C7 C8 C9 N1 1.9(9) . . . . ?
C7 C8 C9 C10 -172.0(8) . . . . ?
N17 C77 N13 C84 177.3(7) . . . . ?
C78 C77 N13 C84 1.7(8) . . . . ?
N17 C77 N13 Cd1 -50.0(9) . . . . ?
C78 C77 N13 Cd1 134.4(5) . . . . ?
N17 C77 N13 Eu2 43.4(9) . . . . ?
C78 C77 N13 Eu2 -132.1(5) . . . . ?
N18 C84 N13 C77 177.7(7) . . . . ?
C83 C84 N13 C77 -2.9(8) . . . . ?
N18 C84 N13 Cd1 47.7(9) . . . . ?
C83 C84 N13 Cd1 -133.0(5) . . . . ?
N18 C84 N13 Eu2 -47.2(9) . . . . ?
C83 C84 N13 Eu2 132.2(5) . . . . ?
N8 Cd1 N13 C77 -138.4(5) . . . . ?
N16 Cd1 N13 C77 61.2(5) . . . . ?
N7 Cd1 N13 C77 -91.3(5) . . . . ?
N5 Cd1 N13 C77 19.0(7) . . . . ?
N6 Cd1 N13 C77 -25.0(5) . . . . ?
N15 Cd1 N13 C77 119.6(5) . . . . ?
N14 Cd1 N13 C77 174.5(5) . . . . ?
Eu2 Cd1 N13 C77 117.5(5) . . . . ?
Eu1 Cd1 N13 C77 -58.1(5) . . . . ?
N8 Cd1 N13 C84 -11.1(7) . . . . ?
N16 Cd1 N13 C84 -171.5(5) . . . . ?
N7 Cd1 N13 C84 36.0(5) . . . . ?
N5 Cd1 N13 C84 146.3(5) . . . . ?
N6 Cd1 N13 C84 102.3(5) . . . . ?
N15 Cd1 N13 C84 -113.1(5) . . . . ?
N14 Cd1 N13 C84 -58.2(5) . . . . ?
Eu2 Cd1 N13 C84 -115.2(5) . . . . ?
Eu1 Cd1 N13 C84 69.2(5) . . . . ?
N8 Cd1 N13 Eu2 104.1(3) . . . . ?
N16 Cd1 N13 Eu2 -56.33(17) . . . . ?
N7 Cd1 N13 Eu2 151.16(18) . . . . ?
N5 Cd1 N13 Eu2 -98.5(3) . . . . ?
N6 Cd1 N13 Eu2 -142.52(17) . . . . ?
N15 Cd1 N13 Eu2 2.10(18) . . . . ?
N14 Cd1 N13 Eu2 56.96(17) . . . . ?
Eu1 Cd1 N13 Eu2 -175.63(3) . . . . ?
N23 Eu2 N13 C77 154.7(5) . . . . ?
N21 Eu2 N13 C77 31.4(5) . . . . ?
N24 Eu2 N13 C77 -18.5(7) . . . . ?
N22 Eu2 N13 C77 104.1(5) . . . . ?
N14 Eu2 N13 C77 -170.8(6) . . . . ?
N15 Eu2 N13 C77 -114.3(5) . . . . ?
N16 Eu2 N13 C77 -57.9(5) . . . . ?
Cd1 Eu2 N13 C77 -112.2(5) . . . . ?
N23 Eu2 N13 C84 24.6(7) . . . . ?
N21 Eu2 N13 C84 -98.8(5) . . . . ?
N24 Eu2 N13 C84 -148.7(5) . . . . ?
N22 Eu2 N13 C84 -26.1(5) . . . . ?
N14 Eu2 N13 C84 59.1(5) . . . . ?
N15 Eu2 N13 C84 115.5(5) . . . . ?
N16 Eu2 N13 C84 172.0(5) . . . . ?
Cd1 Eu2 N13 C84 117.6(5) . . . . ?
N23 Eu2 N13 Cd1 -93.1(3) . . . . ?
N21 Eu2 N13 Cd1 143.58(19) . . . . ?
N24 Eu2 N13 Cd1 93.7(3) . . . . ?
N22 Eu2 N13 Cd1 -143.72(18) . . . . ?
N14 Eu2 N13 Cd1 -58.60(18) . . . . ?
N15 Eu2 N13 Cd1 -2.11(18) . . . . ?
N16 Eu2 N13 Cd1 54.32(17) . . . . ?
C116 N25 C117 N22 -8.6(11) . . . . ?
C116 N25 C117 C118 167.5(7) . . . . ?
C124 N22 C117 N25 173.1(7) . . . . ?
Eu2 N22 C117 N25 -26.4(10) . . . . ?
C124 N22 C117 C118 -3.4(8) . . . . ?
Eu2 N22 C117 C118 157.1(5) . . . . ?
N19 C92 N14 C85 177.8(7) . . . . ?
C91 C92 N14 C85 -0.7(8) . . . . ?
N19 C92 N14 Eu2 -45.0(10) . . . . ?
C91 C92 N14 Eu2 136.5(5) . . . . ?
N19 C92 N14 Cd1 47.4(9) . . . . ?
C91 C92 N14 Cd1 -131.0(5) . . . . ?
N23 Eu2 N14 C85 103.6(5) . . . . ?
N21 Eu2 N14 C85 -20.7(7) . . . . ?
N24 Eu2 N14 C85 154.7(5) . . . . ?
N22 Eu2 N14 C85 31.2(5) . . . . ?
N15 Eu2 N14 C85 -171.9(6) . . . . ?
N16 Eu2 N14 C85 -114.8(5) . . . . ?
N13 Eu2 N14 C85 -58.2(5) . . . . ?
Cd1 Eu2 N14 C85 -113.8(5) . . . . ?
N23 Eu2 N14 C92 -29.4(5) . . . . ?
N21 Eu2 N14 C92 -153.7(5) . . . . ?
N24 Eu2 N14 C92 21.7(7) . . . . ?
N22 Eu2 N14 C92 -101.8(5) . . . . ?
N15 Eu2 N14 C92 55.2(5) . . . . ?
N16 Eu2 N14 C92 112.2(5) . . . . ?
N13 Eu2 N14 C92 168.8(6) . . . . ?
Cd1 Eu2 N14 C92 113.2(5) . . . . ?
N23 Eu2 N14 Cd1 -142.63(19) . . . . ?
N21 Eu2 N14 Cd1 93.1(3) . . . . ?
N24 Eu2 N14 Cd1 -91.5(4) . . . . ?
N22 Eu2 N14 Cd1 144.93(19) . . . . ?
N15 Eu2 N14 Cd1 -58.08(17) . . . . ?
N16 Eu2 N14 Cd1 -1.01(18) . . . . ?
N13 Eu2 N14 Cd1 55.57(17) . . . . ?
N8 Cd1 N14 C85 -95.4(5) . . . . ?
N16 Cd1 N14 C85 117.3(5) . . . . ?
N7 Cd1 N14 C85 -27.4(5) . . . . ?
N5 Cd1 N14 C85 -143.3(5) . . . . ?
N13 Cd1 N14 C85 58.5(5) . . . . ?
N6 Cd1 N14 C85 18.0(7) . . . . ?
N15 Cd1 N14 C85 174.3(6) . . . . ?
Eu2 Cd1 N14 C85 116.2(5) . . . . ?
Eu1 Cd1 N14 C85 -65.4(5) . . . . ?
N8 Cd1 N14 C92 31.1(5) . . . . ?
N16 Cd1 N14 C92 -116.2(5) . . . . ?
N7 Cd1 N14 C92 99.1(5) . . . . ?
N5 Cd1 N14 C92 -16.8(6) . . . . ?
N13 Cd1 N14 C92 -175.0(5) . . . . ?
N6 Cd1 N14 C92 144.5(5) . . . . ?
N15 Cd1 N14 C92 -59.2(5) . . . . ?
Eu2 Cd1 N14 C92 -117.3(5) . . . . ?
Eu1 Cd1 N14 C92 61.1(5) . . . . ?
N8 Cd1 N14 Eu2 148.32(19) . . . . ?
N16 Cd1 N14 Eu2 1.06(19) . . . . ?
N7 Cd1 N14 Eu2 -143.60(18) . . . . ?
N5 Cd1 N14 Eu2 100.5(3) . . . . ?
N13 Cd1 N14 Eu2 -57.74(18) . . . . ?
N6 Cd1 N14 Eu2 -98.3(3) . . . . ?
N15 Cd1 N14 Eu2 58.02(17) . . . . ?
Eu1 Cd1 N14 Eu2 178.39(3) . . . . ?
N3 C19 C18 C17 1.9(8) . . . . ?
C20 C19 C18 C17 -171.7(7) . . . . ?
C53 N10 C52 N5 2.0(12) . . . . ?
C53 N10 C52 C51 179.7(7) . . . . ?
C45 N5 C52 N10 177.1(7) . . . . ?
Cd1 N5 C52 N10 -47.5(9) . . . . ?
Eu1 N5 C52 N10 49.0(9) . . . . ?
C45 N5 C52 C51 -0.8(8) . . . . ?
Cd1 N5 C52 C51 134.5(5) . . . . ?
Eu1 N5 C52 C51 -128.9(5) . . . . ?
C50 C51 C52 N10 2.8(13) . . . . ?
C46 C51 C52 N10 -176.9(7) . . . . ?
C50 C51 C52 N5 -179.1(8) . . . . ?
C46 C51 C52 N5 1.2(8) . . . . ?
N20 C101 C102 C103 -2.0(13) . . . . ?
N16 C101 C102 C103 177.0(7) . . . . ?
N20 C101 C102 C107 -179.2(7) . . . . ?
N16 C101 C102 C107 -0.2(8) . . . . ?
C19 C18 C17 C16 -0.6(8) . . . . ?
N3 C16 C17 C18 -1.0(9) . . . . ?
C15 C16 C17 C18 175.8(7) . . . . ?
C1 C20 C39 C44 -83.1(9) . . . . ?
C19 C20 C39 C44 93.9(8) . . . . ?
C1 C20 C39 C40 98.6(9) . . . . ?
C19 C20 C39 C40 -84.4(9) . . . . ?
C44 C39 C40 C41 0.1(12) . . . . ?
C20 C39 C40 C41 178.3(7) . . . . ?
C58 C59 C54 C55 -0.2(11) . . . . ?
C60 C59 C54 C55 -179.4(7) . . . . ?
C58 C59 C54 C53 179.3(7) . . . . ?
C60 C59 C54 C53 0.2(8) . . . . ?
N10 C53 C54 C55 -1.6(13) . . . . ?
N6 C53 C54 C55 -179.4(8) . . . . ?
N10 C53 C54 C59 178.9(7) . . . . ?
N6 C53 C54 C59 1.1(8) . . . . ?
N1 C9 C10 C11 -3.0(12) . . . . ?
C8 C9 C10 C11 170.0(8) . . . . ?
N1 C9 C10 C27 -178.6(7) . . . . ?
C8 C9 C10 C27 -5.6(12) . . . . ?
C54 C59 C58 C57 1.7(12) . . . . ?
C60 C59 C58 C57 -179.4(8) . . . . ?
C40 C39 C44 C43 1.4(12) . . . . ?
C20 C39 C44 C43 -176.8(7) . . . . ?
N20 C100 C99 C94 -177.2(7) . . . . ?
N15 C100 C99 C94 1.8(8) . . . . ?
N20 C100 C99 C98 1.5(13) . . . . ?
N15 C100 C99 C98 -179.5(8) . . . . ?
C84 N18 C85 N14 5.0(12) . . . . ?
C84 N18 C85 C86 -175.3(7) . . . . ?
C92 N14 C85 N18 -179.1(7) . . . . ?
Eu2 N14 C85 N18 43.2(10) . . . . ?
Cd1 N14 C85 N18 -49.0(9) . . . . ?
C92 N14 C85 C86 1.2(8) . . . . ?
Eu2 N14 C85 C86 -136.5(5) . . . . ?
Cd1 N14 C85 C86 131.2(5) . . . . ?
C59 C54 C55 C56 -1.7(12) . . . . ?
C53 C54 C55 C56 178.9(8) . . . . ?
C98 C99 C94 C95 -3.1(12) . . . . ?
C100 C99 C94 C95 175.7(7) . . . . ?
C98 C99 C94 C93 179.0(7) . . . . ?
C100 C99 C94 C93 -2.2(8) . . . . ?
C96 C95 C94 C99 1.6(11) . . . . ?
C96 C95 C94 C93 179.0(7) . . . . ?
N19 C93 C94 C99 179.9(7) . . . . ?
N15 C93 C94 C99 2.0(8) . . . . ?
N19 C93 C94 C95 2.3(12) . . . . ?
N15 C93 C94 C95 -175.6(8) . . . . ?
C14 C13 C12 C11 -0.9(9) . . . . ?
C103 C102 C107 C106 -0.9(11) . . . . ?
C101 C102 C107 C106 176.7(7) . . . . ?
C103 C102 C107 C108 -178.1(7) . . . . ?
C101 C102 C107 C108 -0.6(8) . . . . ?
N17 C108 C107 C106 3.5(13) . . . . ?
N16 C108 C107 C106 -175.6(8) . . . . ?
N17 C108 C107 C102 -179.7(7) . . . . ?
N16 C108 C107 C102 1.2(8) . . . . ?
C9 N1 C6 C5 -172.6(8) . . . . ?
Eu1 N1 C6 C5 30.4(10) . . . . ?
C9 N1 C6 C7 3.7(8) . . . . ?
Eu1 N1 C6 C7 -153.3(5) . . . . ?
C1 C2 C3 C4 0.3(9) . . . . ?
N4 C4 C3 C2 0.6(9) . . . . ?
C5 C4 C3 C2 -177.1(7) . . . . ?
N18 C84 C83 C82 1.2(13) . . . . ?
N13 C84 C83 C82 -178.2(8) . . . . ?
N18 C84 C83 C78 -177.6(7) . . . . ?
N13 C84 C83 C78 3.1(8) . . . . ?
N1 C6 C5 C4 4.1(13) . . . . ?
C7 C6 C5 C4 -171.6(8) . . . . ?
N1 C6 C5 C21 177.8(7) . . . . ?
C7 C6 C5 C21 2.1(12) . . . . ?
N4 C4 C5 C6 -7.4(13) . . . . ?
C3 C4 C5 C6 170.0(8) . . . . ?
N4 C4 C5 C21 179.0(7) . . . . ?
C3 C4 C5 C21 -3.6(12) . . . . ?
C82 C83 C78 C79 -1.7(12) . . . . ?
C84 C83 C78 C79 177.2(7) . . . . ?
C82 C83 C78 C77 179.1(7) . . . . ?
C84 C83 C78 C77 -2.0(8) . . . . ?
N17 C77 C78 C83 -175.6(7) . . . . ?
N13 C77 C78 C83 0.3(8) . . . . ?
N17 C77 C78 C79 5.4(13) . . . . ?
N13 C77 C78 C79 -178.7(8) . . . . ?
N16 C108 N17 C77 2.0(11) . . . . ?
C107 C108 N17 C77 -177.0(7) . . . . ?
N13 C77 N17 C108 2.5(12) . . . . ?
C78 C77 N17 C108 177.5(7) . . . . ?
N18 C85 C86 C91 179.0(7) . . . . ?
N14 C85 C86 C91 -1.2(9) . . . . ?
N18 C85 C86 C87 2.3(14) . . . . ?
N14 C85 C86 C87 -177.9(9) . . . . ?
C107 C102 C103 C104 0.9(11) . . . . ?
C101 C102 C103 C104 -175.9(8) . . . . ?
C140 N28 C109 N21 -3.3(12) . . . . ?
C140 N28 C109 C110 179.2(7) . . . . ?
C116 N21 C109 N28 176.8(7) . . . . ?
Eu2 N21 C109 N28 -35.5(10) . . . . ?
C116 N21 C109 C110 -5.5(8) . . . . ?
Eu2 N21 C109 C110 142.2(5) . . . . ?
C39 C44 C43 C42 -1.7(12) . . . . ?
C14 N2 C11 C10 -174.3(7) . . . . ?
Eu1 N2 C11 C10 28.3(10) . . . . ?
C14 N2 C11 C12 2.8(8) . . . . ?
Eu1 N2 C11 C12 -154.7(5) . . . . ?
C9 C10 C11 N2 5.7(12) . . . . ?
C27 C10 C11 N2 -178.7(7) . . . . ?
C9 C10 C11 C12 -171.0(7) . . . . ?
C27 C10 C11 C12 4.7(11) . . . . ?
C13 C12 C11 N2 -1.2(9) . . . . ?
C13 C12 C11 C10 175.9(7) . . . . ?
N27 C133 C134 C139 -175.2(7) . . . . ?
N24 C133 C134 C139 3.3(8) . . . . ?
N27 C133 C134 C135 7.7(13) . . . . ?
N24 C133 C134 C135 -173.8(8) . . . . ?
C135 C134 C139 C138 1.0(11) . . . . ?
C133 C134 C139 C138 -176.5(7) . . . . ?
C135 C134 C139 C140 176.5(7) . . . . ?
C133 C134 C139 C140 -0.9(8) . . . . ?
C64 C63 C62 C67 -1.5(11) . . . . ?
C64 C63 C62 C61 -177.0(8) . . . . ?
C66 C67 C62 C63 2.7(11) . . . . ?
C68 C67 C62 C63 -177.4(7) . . . . ?
C66 C67 C62 C61 179.2(7) . . . . ?
C68 C67 C62 C61 -0.9(8) . . . . ?
N11 C61 C62 C63 -4.0(13) . . . . ?
N7 C61 C62 C63 177.1(8) . . . . ?
N11 C61 C62 C67 -180.0(7) . . . . ?
N7 C61 C62 C67 1.1(8) . . . . ?
C102 C103 C104 C105 0.5(12) . . . . ?
C6 C5 C21 C26 96.3(10) . . . . ?
C4 C5 C21 C26 -89.7(10) . . . . ?
C6 C5 C21 C22 -81.0(11) . . . . ?
C4 C5 C21 C22 93.0(11) . . . . ?
C78 C83 C82 C81 0.7(12) . . . . ?
C84 C83 C82 C81 -177.9(8) . . . . ?
C117 N25 C116 N21 0.9(11) . . . . ?
C117 N25 C116 C115 -176.4(7) . . . . ?
C109 N21 C116 N25 -171.6(7) . . . . ?
Eu2 N21 C116 N25 40.1(9) . . . . ?
C109 N21 C116 C115 6.0(8) . . . . ?
Eu2 N21 C116 C115 -142.4(5) . . . . ?
C114 C115 C116 N25 -10.0(13) . . . . ?
C110 C115 C116 N25 173.7(6) . . . . ?
C114 C115 C116 N21 172.3(8) . . . . ?
C110 C115 C116 N21 -4.0(8) . . . . ?
C9 C8 C7 C6 0.4(9) . . . . ?
N1 C6 C7 C8 -2.6(9) . . . . ?
C5 C6 C7 C8 173.7(8) . . . . ?
C94 C99 C98 C97 3.0(12) . . . . ?
C100 C99 C98 C97 -175.6(8) . . . . ?
C133 N27 C132 N23 8.6(12) . . . . ?
C133 N27 C132 C131 -167.6(7) . . . . ?
C125 N23 C132 N27 -172.7(7) . . . . ?
Eu2 N23 C132 N27 29.8(10) . . . . ?
C125 N23 C132 C131 4.0(8) . . . . ?
Eu2 N23 C132 C131 -153.6(5) . . . . ?
C114 C115 C110 C111 0.2(11) . . . . ?
C116 C115 C110 C111 177.1(7) . . . . ?
C114 C115 C110 C109 -176.4(7) . . . . ?
C116 C115 C110 C109 0.5(8) . . . . ?
N28 C109 C110 C111 4.8(13) . . . . ?
N21 C109 C110 C111 -173.0(8) . . . . ?
N28 C109 C110 C115 -179.1(7) . . . . ?
N21 C109 C110 C115 3.1(8) . . . . ?
C83 C78 C79 C80 0.9(12) . . . . ?
C77 C78 C79 C80 179.7(8) . . . . ?
C109 N28 C140 N24 4.9(12) . . . . ?
C109 N28 C140 C139 -177.7(7) . . . . ?
C133 N24 C140 N28 -178.7(7) . . . . ?
Eu2 N24 C140 N28 33.0(10) . . . . ?
C133 N24 C140 C139 3.6(8) . . . . ?
Eu2 N24 C140 C139 -144.7(5) . . . . ?
C138 C139 C140 N28 -4.6(13) . . . . ?
C134 C139 C140 N28 -179.4(7) . . . . ?
C138 C139 C140 N24 173.2(8) . . . . ?
C134 C139 C140 N24 -1.6(8) . . . . ?
C122 C123 C118 C119 -1.4(12) . . . . ?
C124 C123 C118 C119 -176.1(7) . . . . ?
C122 C123 C118 C117 174.8(7) . . . . ?
C124 C123 C118 C117 0.0(8) . . . . ?
N25 C117 C118 C119 1.0(13) . . . . ?
N22 C117 C118 C119 177.7(8) . . . . ?
N25 C117 C118 C123 -174.7(7) . . . . ?
N22 C117 C118 C123 2.1(8) . . . . ?
C62 C67 C66 C65 -2.7(12) . . . . ?
C68 C67 C66 C65 177.4(8) . . . . ?
C38 C33 C34 C35 2.1(12) . . . . ?
C15 C33 C34 C35 -175.1(7) . . . . ?
C124 N26 C125 N23 -5.3(12) . . . . ?
C124 N26 C125 C126 169.6(7) . . . . ?
C132 N23 C125 N26 173.4(7) . . . . ?
Eu2 N23 C125 N26 -29.9(10) . . . . ?
C132 N23 C125 C126 -2.1(8) . . . . ?
Eu2 N23 C125 C126 154.6(5) . . . . ?
C131 C126 C125 N26 -176.4(7) . . . . ?
C127 C126 C125 N26 2.2(14) . . . . ?
C131 C126 C125 N23 -0.6(8) . . . . ?
C127 C126 C125 N23 177.9(9) . . . . ?
C103 C104 C105 C106 -2.1(13) . . . . ?
C62 C63 C64 C65 0.5(12) . . . . ?
C71 C72 C73 C74 -1.3(14) . . . . ?
C11 N2 C14 C15 175.2(7) . . . . ?
Eu1 N2 C14 C15 -26.9(10) . . . . ?
C11 N2 C14 C13 -3.3(8) . . . . ?
Eu1 N2 C14 C13 154.6(5) . . . . ?
C16 C15 C14 N2 -6.5(12) . . . . ?
C33 C15 C14 N2 178.0(7) . . . . ?
C16 C15 C14 C13 171.8(7) . . . . ?
C33 C15 C14 C13 -3.7(11) . . . . ?
C12 C13 C14 N2 2.7(9) . . . . ?
C12 C13 C14 C15 -175.8(7) . . . . ?
C94 C95 C96 C97 -0.3(12) . . . . ?
C11 C10 C27 C28 -85.4(11) . . . . ?
C9 C10 C27 C28 90.6(10) . . . . ?
C11 C10 C27 C32 91.4(9) . . . . ?
C9 C10 C27 C32 -92.6(10) . . . . ?
C34 C33 C38 C37 -1.7(12) . . . . ?
C15 C33 C38 C37 175.5(7) . . . . ?
C36 C37 C38 C33 -0.5(12) . . . . ?
C127 C126 C131 C130 2.1(13) . . . . ?
C125 C126 C131 C130 -179.1(8) . . . . ?
C127 C126 C131 C132 -175.8(8) . . . . ?
C125 C126 C131 C132 3.0(8) . . . . ?
N27 C132 C131 C126 172.5(7) . . . . ?
N23 C132 C131 C126 -4.4(9) . . . . ?
N27 C132 C131 C130 -5.1(14) . . . . ?
N23 C132 C131 C130 178.0(9) . . . . ?
C54 C55 C56 C57 2.2(13) . . . . ?
C104 C105 C106 C107 2.1(12) . . . . ?
C102 C107 C106 C105 -0.7(11) . . . . ?
C108 C107 C106 C105 175.8(8) . . . . ?
C72 C73 C74 C75 0.9(13) . . . . ?
C70 C75 C74 C73 0.0(12) . . . . ?
C76 C75 C74 C73 179.2(8) . . . . ?
C59 C58 C57 C56 -1.2(13) . . . . ?
C55 C56 C57 C58 -0.7(14) . . . . ?
C87 C86 C91 C90 -1.5(13) . . . . ?
C85 C86 C91 C90 -178.7(8) . . . . ?
C87 C86 C91 C92 177.9(8) . . . . ?
C85 C86 C91 C92 0.8(9) . . . . ?
N19 C92 C91 C86 -178.6(7) . . . . ?
N14 C92 C91 C86 -0.1(9) . . . . ?
N19 C92 C91 C90 0.7(14) . . . . ?
N14 C92 C91 C90 179.3(9) . . . . ?
C123 C118 C119 C120 0.5(13) . . . . ?
C117 C118 C119 C120 -174.5(9) . . . . ?
C134 C139 C138 C137 0.5(11) . . . . ?
C140 C139 C138 C137 -173.8(8) . . . . ?
C125 N26 C124 N22 6.8(12) . . . . ?
C125 N26 C124 C123 -169.4(7) . . . . ?
C117 N22 C124 N26 -173.2(7) . . . . ?
Eu2 N22 C124 N26 27.0(10) . . . . ?
C117 N22 C124 C123 3.5(8) . . . . ?
Eu2 N22 C124 C123 -156.3(5) . . . . ?
C118 C123 C124 N26 174.7(7) . . . . ?
C122 C123 C124 N26 0.8(13) . . . . ?
C118 C123 C124 N22 -2.2(8) . . . . ?
C122 C123 C124 N22 -176.1(8) . . . . ?
C39 C40 C41 C42 -1.3(12) . . . . ?
C115 C110 C111 C112 -0.2(11) . . . . ?
C109 C110 C111 C112 175.4(8) . . . . ?
C40 C41 C42 C43 1.1(13) . . . . ?
C40 C41 C42 Cl4 -178.7(6) . . . . ?
C44 C43 C42 C41 0.4(12) . . . . ?
C44 C43 C42 Cl4 -179.8(6) . . . . ?
C137 C136 C135 C134 0.1(12) . . . . ?
C139 C134 C135 C136 -1.3(11) . . . . ?
C133 C134 C135 C136 175.4(8) . . . . ?
C33 C34 C35 C36 -0.4(13) . . . . ?
C50 C49 C48 C47 -0.5(14) . . . . ?
C49 C48 C47 C46 -0.2(13) . . . . ?
C51 C46 C47 C48 0.3(11) . . . . ?
C45 C46 C47 C48 -178.6(8) . . . . ?
C22 C21 C26 C25 0.2(14) . . . . ?
C5 C21 C26 C25 -177.2(8) . . . . ?
C83 C82 C81 C80 1.1(13) . . . . ?
C110 C111 C112 C113 -1.1(12) . . . . ?
C48 C49 C50 C51 0.9(13) . . . . ?
C46 C51 C50 C49 -0.7(12) . . . . ?
C52 C51 C50 C49 179.7(8) . . . . ?
C139 C138 C137 C136 -1.6(11) . . . . ?
C135 C136 C137 C138 1.3(12) . . . . ?
C110 C115 C114 C113 1.1(11) . . . . ?
C116 C115 C114 C113 -174.8(8) . . . . ?
C115 C114 C113 C112 -2.4(12) . . . . ?
C111 C112 C113 C114 2.5(13) . . . . ?
C118 C123 C122 C121 1.3(13) . . . . ?
C124 C123 C122 C121 174.4(9) . . . . ?
C95 C96 C97 C98 0.3(13) . . . . ?
C99 C98 C97 C96 -1.6(12) . . . . ?
C73 C72 C71 C70 0.7(13) . . . . ?
C75 C70 C71 C72 0.2(12) . . . . ?
C69 C70 C71 C72 179.8(8) . . . . ?
C86 C91 C90 C89 0.0(15) . . . . ?
C92 C91 C90 C89 -179.3(10) . . . . ?
C67 C66 C65 C64 1.7(13) . . . . ?
C63 C64 C65 C66 -0.7(14) . . . . ?
C28 C27 C32 C31 2.1(13) . . . . ?
C10 C27 C32 C31 -174.8(8) . . . . ?
C34 C35 C36 C37 -1.9(14) . . . . ?
C34 C35 C36 Cl3 -178.8(7) . . . . ?
C38 C37 C36 C35 2.4(13) . . . . ?
C38 C37 C36 Cl3 179.2(6) . . . . ?
C78 C79 C80 C81 1.0(13) . . . . ?
C82 C81 C80 C79 -2.0(14) . . . . ?
C32 C27 C28 C29 -2.1(15) . . . . ?
C10 C27 C28 C29 174.7(10) . . . . ?
C131 C126 C127 C128 -1.3(13) . . . . ?
C125 C126 C127 C128 -179.6(9) . . . . ?
C123 C122 C121 C120 -0.4(15) . . . . ?
C27 C32 C31 C30 -1.4(14) . . . . ?
C126 C131 C130 C129 -2.1(13) . . . . ?
C132 C131 C130 C129 175.3(9) . . . . ?
C32 C31 C30 C29 0.7(16) . . . . ?
C32 C31 C30 Cl2 178.3(7) . . . . ?
C91 C86 C87 C88 1.2(15) . . . . ?
C85 C86 C87 C88 177.5(10) . . . . ?
C131 C130 C129 C128 1.2(16) . . . . ?
C130 C129 C128 C127 -0.5(18) . . . . ?
C126 C127 C128 C129 0.5(16) . . . . ?
C91 C90 C89 C88 2(2) . . . . ?
C118 C119 C120 C121 0.3(14) . . . . ?
C122 C121 C120 C119 -0.4(16) . . . . ?
C86 C87 C88 C89 1(2) . . . . ?
C90 C89 C88 C87 -2(2) . . . . ?
C31 C30 C29 C28 -0.8(18) . . . . ?
Cl2 C30 C29 C28 -178.3(9) . . . . ?
C27 C28 C29 C30 1.5(18) . . . . ?
C24 C23 C22 C21 -1(2) . . . . ?
C26 C21 C22 C23 0.2(17) . . . . ?
C5 C21 C22 C23 177.5(11) . . . . ?
C21 C26 C25 C24 -0.1(15) . . . . ?
C22 C23 C24 C25 1(2) . . . . ?
C22 C23 C24 Cl1 -179.4(11) . . . . ?
C26 C25 C24 C23 -0.4(19) . . . . ?
C26 C25 C24 Cl1 179.8(8) . . . . ?
